data_7106620
loop_
_publ_author_name
'Masumi Itazaki'
'Masahiro Kamitani'
'Hiroshi Nakazawa'

_publ_section_title
;
 Trans-selective hydrogermylation of alkynes promoted by methyliron and
 bis(germyl)hydridoiron complexes as a catalyst precursor
;
_journal_name_full Chem.Commun.
_journal_page_first 7854
_journal_paper_doi 10.1039/c1cc12530c
_journal_volume 47
_journal_year 2011
_chemical_formula_moiety 'C26 H22 Ge '
_chemical_formula_sum 'C26 H22 Ge'
_chemical_formula_weight 407.05
_space_group_IT_number 14
_symmetry_cell_setting monoclinic
_symmetry_Int_Tables_number 14
_symmetry_space_group_name_Hall '-P 2yn'
_symmetry_space_group_name_H-M 'P 1 21/n 1'
_cell_angle_alpha 90.0000
_cell_angle_beta 93.109(3)
_cell_angle_gamma 90.0000
_cell_formula_units_Z 8
_cell_length_a 17.0146(9)
_cell_length_b 8.7374(4)
_cell_length_c 27.2505(15)
_cell_measurement_reflns_used 7556
_cell_measurement_temperature 100.1
_cell_measurement_theta_max 27.5
_cell_measurement_theta_min 4.0
_cell_volume 4045.2(4)
_computing_cell_refinement CrystalClear
_computing_data_collection CrystalClear
_computing_data_reduction CrystalStructure
_computing_publication_material 'CrystalStructure 3.8'
_computing_structure_refinement SHELXL
_computing_structure_solution SIR97
_diffrn_detector_area_resol_mean 7.31
_diffrn_measured_fraction_theta_full 0.982
_diffrn_measured_fraction_theta_max 0.982
_diffrn_measurement_device_type 'Rigaku Mercury'
_diffrn_measurement_method \w
_diffrn_radiation_type 'Mo K\a'
_diffrn_radiation_wavelength 0.71070
_diffrn_reflns_av_R_equivalents 0.062
_diffrn_reflns_limit_h_max 14
_diffrn_reflns_limit_h_min -22
_diffrn_reflns_limit_k_max 11
_diffrn_reflns_limit_k_min -11
_diffrn_reflns_limit_l_max 35
_diffrn_reflns_limit_l_min -32
_diffrn_reflns_number 30715
_diffrn_reflns_theta_full 27.49
_diffrn_reflns_theta_max 27.49
_exptl_absorpt_coefficient_mu 1.521
_exptl_absorpt_correction_T_max 0.927
_exptl_absorpt_correction_T_min 0.680
_exptl_absorpt_correction_type multi-scan
_exptl_absorpt_process_details 'Jacobson, R. (1998) Private communication'
_exptl_crystal_colour colorless
_exptl_crystal_density_diffrn 1.337
_exptl_crystal_density_method 'not measured'
_exptl_crystal_description platelet
_exptl_crystal_F_000 1680.00
_exptl_crystal_size_max 0.36
_exptl_crystal_size_mid 0.21
_exptl_crystal_size_min 0.05
_refine_diff_density_max 0.42
_refine_diff_density_min -0.38
_refine_ls_extinction_method none
_refine_ls_goodness_of_fit_ref 1.137
_refine_ls_hydrogen_treatment refall
_refine_ls_number_parameters 488
_refine_ls_number_reflns 9118
_refine_ls_R_factor_gt 0.0563
_refine_ls_shift/su_max 0.0020
_refine_ls_structure_factor_coef Fsqd
_refine_ls_weighting_details 'w = 1/[\s^2^(Fo^2^)+(0.0229P)^2^+5.2857P] where P=(Fo^2^+2Fc^2^)/3'
_refine_ls_weighting_scheme calc
_refine_ls_wR_factor_ref 0.0962
_reflns_number_gt 7635
_reflns_number_total 9118
_reflns_threshold_expression F^2^>2.0\s(F^2^)
_cod_data_source_file c1cc12530c.txt
_cod_data_source_block '__828kam'
_cod_original_formula_sum 'C26 H22 Ge '
_cod_database_code 7106620

loop_
_symmetry_equiv_pos_site_id
_symmetry_equiv_pos_as_xyz
1 +X,+Y,+Z
2 1/2-X,1/2+Y,1/2-Z
3 -X,-Y,-Z
4 1/2+X,1/2-Y,1/2+Z

loop_
_atom_site_label
_atom_site_type_symbol
_atom_site_fract_x
_atom_site_fract_y
_atom_site_fract_z
_atom_site_U_iso_or_equiv
_atom_site_adp_type
_atom_site_occupancy
_atom_site_symmetry_multiplicity
_atom_site_calc_flag
_atom_site_refinement_flags
_atom_site_disorder_assembly
_atom_site_disorder_group
Ge(1) Ge 0.635833(18) 0.37341(3) 0.423009(12) 0.01544(7) Uani 1.00 1 d . . .
Ge(2) Ge 1.047787(18) 0.47417(4) 0.329519(12) 0.01743(8) Uani 1.00 1 d . . .
C(1) C 0.72037(18) 0.2760(3) 0.39007(12) 0.0200(6) Uani 1.00 1 d . . .
C(2) C 0.73751(18) 0.2598(3) 0.34297(12) 0.0214(6) Uani 1.00 1 d . . .
C(3) C 0.69563(18) 0.3169(3) 0.29795(12) 0.0194(6) Uani 1.00 1 d . . .
C(4) C 0.64159(18) 0.4389(3) 0.29671(11) 0.0199(6) Uani 1.00 1 d . . .
C(5) C 0.60466(18) 0.4859(3) 0.25287(12) 0.0219(6) Uani 1.00 1 d . . .
C(6) C 0.6206(2) 0.4132(3) 0.20925(12) 0.0263(7) Uani 1.00 1 d . . .
C(7) C 0.6737(2) 0.2942(4) 0.20941(13) 0.0306(8) Uani 1.00 1 d . . .
C(8) C 0.71147(19) 0.2472(3) 0.25330(12) 0.0252(7) Uani 1.00 1 d . . .
C(9) C 0.66187(17) 0.5890(3) 0.43283(11) 0.0153(6) Uani 1.00 1 d . . .
C(10) C 0.62389(17) 0.6728(3) 0.46806(12) 0.0199(6) Uani 1.00 1 d . . .
C(11) C 0.6425(2) 0.8253(3) 0.47651(12) 0.0250(7) Uani 1.00 1 d . . .
C(12) C 0.6993(2) 0.8968(3) 0.45010(12) 0.0244(7) Uani 1.00 1 d . . .
C(13) C 0.7385(2) 0.8150(3) 0.41586(13) 0.0264(7) Uani 1.00 1 d . . .
C(14) C 0.72012(19) 0.6612(3) 0.40729(11) 0.0213(6) Uani 1.00 1 d . . .
C(15) C 0.53057(17) 0.3397(3) 0.39339(11) 0.0172(6) Uani 1.00 1 d . . .
C(16) C 0.51459(19) 0.2122(3) 0.36371(12) 0.0235(7) Uani 1.00 1 d . . .
C(17) C 0.4382(2) 0.1774(3) 0.34700(13) 0.0277(7) Uani 1.00 1 d . . .
C(18) C 0.3767(2) 0.2685(4) 0.36012(13) 0.0287(7) Uani 1.00 1 d . . .
C(19) C 0.3908(2) 0.3961(4) 0.38938(13) 0.0307(8) Uani 1.00 1 d . . .
C(20) C 0.46779(19) 0.4316(3) 0.40588(12) 0.0234(7) Uani 1.00 1 d . . .
C(21) C 0.63688(18) 0.2855(3) 0.48893(11) 0.0187(6) Uani 1.00 1 d . . .
C(22) C 0.70383(18) 0.3024(3) 0.52059(12) 0.0223(6) Uani 1.00 1 d . . .
C(23) C 0.7069(2) 0.2391(3) 0.56709(12) 0.0265(7) Uani 1.00 1 d . . .
C(24) C 0.6434(2) 0.1588(3) 0.58344(12) 0.0276(7) Uani 1.00 1 d . . .
C(25) C 0.5760(2) 0.1425(3) 0.55277(12) 0.0245(7) Uani 1.00 1 d . . .
C(26) C 0.57325(18) 0.2051(3) 0.50585(12) 0.0207(6) Uani 1.00 1 d . . .
C(27) C 0.97282(19) 0.5837(3) 0.36789(12) 0.0252(7) Uani 1.00 1 d . . .
C(28) C 0.93449(19) 0.5406(4) 0.40705(13) 0.0271(7) Uani 1.00 1 d . . .
C(29) C 0.92888(18) 0.3870(4) 0.42925(12) 0.0254(7) Uani 1.00 1 d . . .
C(30) C 0.93216(19) 0.2521(4) 0.40247(12) 0.0267(7) Uani 1.00 1 d . . .
C(31) C 0.9271(2) 0.1110(4) 0.42517(14) 0.0321(8) Uani 1.00 1 d . . .
C(32) C 0.9179(2) 0.1019(4) 0.47537(15) 0.0361(9) Uani 1.00 1 d . . .
C(33) C 0.9140(2) 0.2354(5) 0.50255(14) 0.0402(9) Uani 1.00 1 d . . .
C(34) C 0.9189(2) 0.3764(4) 0.48001(13) 0.0330(8) Uani 1.00 1 d . . .
C(35) C 1.00033(17) 0.3887(3) 0.26884(11) 0.0190(6) Uani 1.00 1 d . . .
C(36) C 0.92317(19) 0.4244(3) 0.25248(12) 0.0233(7) Uani 1.00 1 d . . .
C(37) C 0.8949(2) 0.3838(3) 0.20542(13) 0.0288(8) Uani 1.00 1 d . . .
C(38) C 0.9424(2) 0.3053(3) 0.17430(12) 0.0270(7) Uani 1.00 1 d . . .
C(39) C 1.0184(2) 0.2655(3) 0.19045(12) 0.0269(7) Uani 1.00 1 d . . .
C(40) C 1.04698(18) 0.3086(3) 0.23723(12) 0.0225(7) Uani 1.00 1 d . . .
C(41) C 1.12061(18) 0.6314(3) 0.30859(11) 0.0189(6) Uani 1.00 1 d . . .
C(42) C 1.09280(19) 0.7579(3) 0.28161(12) 0.0249(7) Uani 1.00 1 d . . .
C(43) C 1.1436(2) 0.8674(3) 0.26552(13) 0.0324(8) Uani 1.00 1 d . . .
C(44) C 1.2238(2) 0.8546(4) 0.27604(13) 0.0335(8) Uani 1.00 1 d . . .
C(45) C 1.2523(2) 0.7296(4) 0.30228(13) 0.0318(8) Uani 1.00 1 d . . .
C(46) C 1.20137(19) 0.6187(3) 0.31817(12) 0.0241(7) Uani 1.00 1 d . . .
C(47) C 1.10725(17) 0.3245(3) 0.36898(11) 0.0185(6) Uani 1.00 1 d . . .
C(48) C 1.11196(19) 0.1710(3) 0.35655(12) 0.0247(7) Uani 1.00 1 d . . .
C(49) C 1.1541(2) 0.0680(3) 0.38660(13) 0.0284(7) Uani 1.00 1 d . . .
C(50) C 1.1917(2) 0.1185(3) 0.43017(12) 0.0266(7) Uani 1.00 1 d . . .
C(51) C 1.18780(19) 0.2714(3) 0.44332(12) 0.0252(7) Uani 1.00 1 d . . .
C(52) C 1.14622(18) 0.3733(3) 0.41290(12) 0.0215(6) Uani 1.00 1 d . . .
H(1) H 0.7582 0.2298 0.4124 0.025 Uiso 1.00 1 c R . .
H(2) H 0.7839 0.2020 0.3377 0.026 Uiso 1.00 1 c R . .
H(4) H 0.6304 0.4894 0.3263 0.024 Uiso 1.00 1 c R . .
H(5) H 0.5681 0.5692 0.2529 0.026 Uiso 1.00 1 c R . .
H(6) H 0.5946 0.4455 0.1792 0.032 Uiso 1.00 1 c R . .
H(7) H 0.6843 0.2440 0.1795 0.038 Uiso 1.00 1 c R . .
H(8) H 0.7490 0.1669 0.2530 0.031 Uiso 1.00 1 c R . .
H(10) H 0.5848 0.6249 0.4865 0.025 Uiso 1.00 1 c R . .
H(11) H 0.6162 0.8813 0.5006 0.030 Uiso 1.00 1 c R . .
H(12) H 0.7114 1.0017 0.4557 0.029 Uiso 1.00 1 c R . .
H(13) H 0.7779 0.8629 0.3979 0.032 Uiso 1.00 1 c R . .
H(14) H 0.7477 0.6049 0.3838 0.027 Uiso 1.00 1 c R . .
H(16) H 0.5567 0.1483 0.3547 0.029 Uiso 1.00 1 c R . .
H(17) H 0.4281 0.0904 0.3265 0.033 Uiso 1.00 1 c R . .
H(18) H 0.3244 0.2440 0.3487 0.035 Uiso 1.00 1 c R . .
H(19) H 0.3484 0.4592 0.3985 0.037 Uiso 1.00 1 c R . .
H(20) H 0.4776 0.5191 0.4260 0.029 Uiso 1.00 1 c R . .
H(22) H 0.7477 0.3581 0.5100 0.027 Uiso 1.00 1 c R . .
H(23) H 0.7533 0.2513 0.5880 0.033 Uiso 1.00 1 c R . .
H(24) H 0.6458 0.1147 0.6153 0.034 Uiso 1.00 1 c R . .
H(25) H 0.5319 0.0887 0.5639 0.030 Uiso 1.00 1 c R . .
H(26) H 0.5271 0.1927 0.4850 0.025 Uiso 1.00 1 c R . .
H(27) H 0.9615 0.6853 0.3569 0.031 Uiso 1.00 1 c R . .
H(28) H 0.9074 0.6202 0.4229 0.032 Uiso 1.00 1 c R . .
H(30) H 0.9386 0.2567 0.3680 0.032 Uiso 1.00 1 c R . .
H(31) H 0.9300 0.0199 0.4062 0.039 Uiso 1.00 1 c R . .
H(32) H 0.9143 0.0050 0.4908 0.044 Uiso 1.00 1 c R . .
H(33) H 0.9074 0.2304 0.5370 0.050 Uiso 1.00 1 c R . .
H(34) H 0.9158 0.4672 0.4992 0.041 Uiso 1.00 1 c R . .
H(36) H 0.8897 0.4774 0.2737 0.028 Uiso 1.00 1 c R . .
H(37) H 0.8426 0.4101 0.1945 0.034 Uiso 1.00 1 c R . .
H(38) H 0.9232 0.2781 0.1422 0.033 Uiso 1.00 1 c R . .
H(39) H 1.0505 0.2093 0.1695 0.032 Uiso 1.00 1 c R . .
H(40) H 1.0996 0.2833 0.2477 0.027 Uiso 1.00 1 c R . .
H(42) H 1.0380 0.7688 0.2741 0.030 Uiso 1.00 1 c R . .
H(43) H 1.1233 0.9521 0.2469 0.039 Uiso 1.00 1 c R . .
H(44) H 1.2589 0.9306 0.2651 0.040 Uiso 1.00 1 c R . .
H(45) H 1.3076 0.7192 0.3096 0.039 Uiso 1.00 1 c R . .
H(46) H 1.2216 0.5329 0.3359 0.029 Uiso 1.00 1 c R . .
H(48) H 1.0862 0.1359 0.3267 0.030 Uiso 1.00 1 c R . .
H(49) H 1.1570 -0.0372 0.3774 0.034 Uiso 1.00 1 c R . .
H(50) H 1.2203 0.0486 0.4510 0.032 Uiso 1.00 1 c R . .
H(51) H 1.2131 0.3064 0.4731 0.031 Uiso 1.00 1 c R . .
H(52) H 1.1438 0.4775 0.4222 0.026 Uiso 1.00 1 c R . .

loop_
_atom_site_aniso_label
_atom_site_aniso_U_11
_atom_site_aniso_U_22
_atom_site_aniso_U_33
_atom_site_aniso_U_12
_atom_site_aniso_U_13
_atom_site_aniso_U_23
Ge(1) 0.01793(16) 0.01272(15) 0.01584(17) 0.00124(12) 0.00237(12) 0.00010(13)
Ge(2) 0.01707(16) 0.01944(16) 0.01569(17) 0.00089(13) -0.00002(13) -0.00029(13)
C(1) 0.0216(16) 0.0159(14) 0.0227(17) 0.0022(12) 0.0029(13) 0.0005(12)
C(2) 0.0196(15) 0.0171(15) 0.0279(18) 0.0038(12) 0.0051(13) -0.0022(13)
C(3) 0.0181(15) 0.0194(15) 0.0211(16) -0.0049(12) 0.0046(12) -0.0025(12)
C(4) 0.0235(16) 0.0195(15) 0.0171(16) -0.0005(12) 0.0032(13) -0.0027(12)
C(5) 0.0237(16) 0.0179(15) 0.0240(17) -0.0038(12) 0.0006(13) 0.0016(13)
C(6) 0.0317(18) 0.0302(18) 0.0168(16) -0.0073(14) -0.0001(14) -0.0007(14)
C(7) 0.036(2) 0.037(2) 0.0200(17) -0.0064(16) 0.0084(15) -0.0105(15)
C(8) 0.0224(16) 0.0287(18) 0.0252(18) -0.0012(13) 0.0081(14) -0.0058(14)
C(9) 0.0184(14) 0.0134(14) 0.0139(15) 0.0036(11) -0.0005(12) 0.0006(11)
C(10) 0.0168(15) 0.0192(15) 0.0240(17) 0.0001(11) 0.0036(13) -0.0010(13)
C(11) 0.0286(18) 0.0206(16) 0.0257(18) 0.0072(13) 0.0021(14) -0.0069(13)
C(12) 0.0328(18) 0.0126(15) 0.0271(18) -0.0014(13) -0.0040(14) -0.0014(13)
C(13) 0.0330(19) 0.0214(16) 0.0251(18) -0.0087(14) 0.0027(15) 0.0036(14)
C(14) 0.0270(17) 0.0207(16) 0.0159(16) 0.0005(12) -0.0002(13) 0.0010(12)
C(15) 0.0201(15) 0.0166(15) 0.0150(15) -0.0003(11) 0.0027(12) 0.0038(11)
C(16) 0.0286(17) 0.0171(15) 0.0251(18) -0.0003(13) 0.0044(14) -0.0012(13)
C(17) 0.0344(19) 0.0214(16) 0.0270(19) -0.0077(14) -0.0008(15) -0.0032(14)
C(18) 0.0263(18) 0.0330(19) 0.0262(18) -0.0058(14) -0.0039(14) 0.0042(15)
C(19) 0.0241(17) 0.036(2) 0.032(2) 0.0097(15) 0.0016(15) 0.0010(16)
C(20) 0.0262(17) 0.0215(16) 0.0223(17) 0.0034(13) 0.0009(14) -0.0027(13)
C(21) 0.0228(16) 0.0154(14) 0.0183(16) 0.0048(12) 0.0039(12) -0.0003(12)
C(22) 0.0229(16) 0.0193(15) 0.0248(17) 0.0019(12) 0.0022(13) 0.0020(13)
C(23) 0.0301(18) 0.0285(18) 0.0206(17) 0.0068(14) -0.0036(14) 0.0011(14)
C(24) 0.044(2) 0.0196(16) 0.0192(17) 0.0067(14) 0.0063(15) 0.0048(13)
C(25) 0.0316(18) 0.0195(16) 0.0234(17) 0.0001(13) 0.0116(14) 0.0025(13)
C(26) 0.0240(16) 0.0152(14) 0.0233(17) 0.0020(12) 0.0059(13) -0.0013(12)
C(27) 0.0224(16) 0.0299(18) 0.0228(17) 0.0054(13) -0.0035(14) -0.0011(14)
C(28) 0.0200(16) 0.0344(19) 0.0270(19) 0.0102(14) 0.0027(14) -0.0034(15)
C(29) 0.0130(14) 0.043(2) 0.0208(17) 0.0010(14) 0.0022(12) 0.0006(15)
C(30) 0.0187(16) 0.039(2) 0.0224(17) -0.0045(14) 0.0016(13) 0.0016(15)
C(31) 0.0263(18) 0.039(2) 0.032(2) -0.0028(15) 0.0059(15) -0.0011(16)
C(32) 0.0237(18) 0.048(2) 0.038(2) 0.0000(16) 0.0071(16) 0.0139(18)
C(33) 0.033(2) 0.065(2) 0.024(2) 0.0030(19) 0.0077(16) 0.0065(19)
C(34) 0.0259(18) 0.049(2) 0.0251(19) 0.0012(16) 0.0088(15) -0.0021(17)
C(35) 0.0197(15) 0.0185(15) 0.0188(16) -0.0044(12) 0.0012(12) 0.0013(12)
C(36) 0.0219(16) 0.0207(15) 0.0272(18) 0.0002(12) -0.0009(14) 0.0011(13)
C(37) 0.0259(17) 0.0265(17) 0.033(2) -0.0078(14) -0.0101(15) 0.0069(15)
C(38) 0.0347(19) 0.0303(18) 0.0154(16) -0.0131(15) -0.0037(14) 0.0020(14)
C(39) 0.0286(18) 0.0294(18) 0.0233(18) -0.0065(14) 0.0077(14) -0.0020(14)
C(40) 0.0183(15) 0.0289(17) 0.0204(17) -0.0041(13) 0.0021(13) 0.0001(13)
C(41) 0.0226(15) 0.0188(15) 0.0152(15) -0.0013(12) 0.0008(12) -0.0040(12)
C(42) 0.0293(18) 0.0228(17) 0.0223(17) 0.0026(13) 0.0003(14) -0.0005(13)
C(43) 0.052(2) 0.0223(17) 0.0231(18) -0.0008(16) 0.0027(16) 0.0018(14)
C(44) 0.045(2) 0.033(2) 0.0236(18) -0.0171(16) 0.0068(16) -0.0033(15)
C(45) 0.0267(18) 0.046(2) 0.0227(18) -0.0086(16) 0.0022(14) -0.0005(16)
C(46) 0.0234(16) 0.0302(17) 0.0188(16) -0.0022(13) 0.0021(13) 0.0009(14)
C(47) 0.0166(15) 0.0227(15) 0.0165(15) 0.0011(12) 0.0037(12) 0.0014(12)
C(48) 0.0276(17) 0.0263(17) 0.0202(17) 0.0001(13) 0.0006(14) -0.0006(13)
C(49) 0.0329(19) 0.0217(17) 0.0306(19) 0.0055(14) 0.0018(15) 0.0002(14)
C(50) 0.0304(18) 0.0270(17) 0.0224(17) 0.0086(14) 0.0019(14) 0.0053(14)
C(51) 0.0288(17) 0.0306(18) 0.0161(16) 0.0036(14) -0.0003(13) 0.0011(13)
C(52) 0.0231(16) 0.0212(15) 0.0206(16) 0.0005(13) 0.0045(13) -0.0012(13)

loop_
_atom_type_symbol
_atom_type_description
_atom_type_scat_dispersion_real
_atom_type_scat_dispersion_imag
_atom_type_scat_source
C C 0.003 0.002
;
International Tables for Crystallography
(1992, Vol. C, Tables 4.2.6.8 and 6.1.1.4)
;
H H 0.000 0.000
;
International Tables for Crystallography
(1992, Vol. C, Table 6.1.1.4)
;
Ge Ge 0.155 1.800
;
International Tables for Crystallography
(1992, Vol. C, Tables 4.2.6.8 and 6.1.1.4)
;

loop_
_geom_angle_atom_site_label_1
_geom_angle_atom_site_label_2
_geom_angle_atom_site_label_3
_geom_angle
_geom_angle_publ_flag
_geom_angle_site_symmetry_1
_geom_angle_site_symmetry_2
_geom_angle_site_symmetry_3
C(1) Ge(1) C(9) 108.63(12) yes . . .
C(1) Ge(1) C(15) 115.59(12) yes . . .
C(1) Ge(1) C(21) 106.51(12) yes . . .
C(9) Ge(1) C(15) 113.58(11) yes . . .
C(9) Ge(1) C(21) 105.24(12) yes . . .
C(15) Ge(1) C(21) 106.51(12) yes . . .
C(27) Ge(2) C(35) 113.02(12) yes . . .
C(27) Ge(2) C(41) 104.82(13) yes . . .
C(27) Ge(2) C(47) 111.76(13) yes . . .
C(35) Ge(2) C(41) 105.16(12) yes . . .
C(35) Ge(2) C(47) 113.03(12) yes . . .
C(41) Ge(2) C(47) 108.37(12) yes . . .
Ge(1) C(1) C(2) 134.3(2) yes . . .
C(1) C(2) C(3) 129.9(2) yes . . .
C(2) C(3) C(4) 124.3(2) yes . . .
C(2) C(3) C(8) 118.0(2) yes . . .
C(4) C(3) C(8) 117.7(2) yes . . .
C(3) C(4) C(5) 120.8(2) yes . . .
C(4) C(5) C(6) 120.3(2) yes . . .
C(5) C(6) C(7) 120.1(3) yes . . .
C(6) C(7) C(8) 119.9(3) yes . . .
C(3) C(8) C(7) 121.2(3) yes . . .
Ge(1) C(9) C(10) 119.4(2) yes . . .
Ge(1) C(9) C(14) 122.1(2) yes . . .
C(10) C(9) C(14) 118.4(2) yes . . .
C(9) C(10) C(11) 120.6(2) yes . . .
C(10) C(11) C(12) 120.5(3) yes . . .
C(11) C(12) C(13) 119.7(2) yes . . .
C(12) C(13) C(14) 120.1(3) yes . . .
C(9) C(14) C(13) 120.8(2) yes . . .
Ge(1) C(15) C(16) 120.5(2) yes . . .
Ge(1) C(15) C(20) 120.8(2) yes . . .
C(16) C(15) C(20) 118.3(2) yes . . .
C(15) C(16) C(17) 121.0(2) yes . . .
C(16) C(17) C(18) 120.0(3) yes . . .
C(17) C(18) C(19) 120.3(3) yes . . .
C(18) C(19) C(20) 119.7(3) yes . . .
C(15) C(20) C(19) 120.8(2) yes . . .
Ge(1) C(21) C(22) 119.5(2) yes . . .
Ge(1) C(21) C(26) 122.4(2) yes . . .
C(22) C(21) C(26) 118.1(2) yes . . .
C(21) C(22) C(23) 120.9(2) yes . . .
C(22) C(23) C(24) 120.5(3) yes . . .
C(23) C(24) C(25) 119.5(3) yes . . .
C(24) C(25) C(26) 120.0(3) yes . . .
C(21) C(26) C(25) 121.1(2) yes . . .
Ge(2) C(27) C(28) 130.9(2) yes . . .
C(27) C(28) C(29) 129.0(3) yes . . .
C(28) C(29) C(30) 123.4(3) yes . . .
C(28) C(29) C(34) 118.5(3) yes . . .
C(30) C(29) C(34) 118.1(3) yes . . .
C(29) C(30) C(31) 121.0(3) yes . . .
C(30) C(31) C(32) 120.3(3) yes . . .
C(31) C(32) C(33) 119.4(3) yes . . .
C(32) C(33) C(34) 120.5(3) yes . . .
C(29) C(34) C(33) 120.6(3) yes . . .
Ge(2) C(35) C(36) 121.6(2) yes . . .
Ge(2) C(35) C(40) 119.6(2) yes . . .
C(36) C(35) C(40) 118.2(2) yes . . .
C(35) C(36) C(37) 120.6(3) yes . . .
C(36) C(37) C(38) 120.4(3) yes . . .
C(37) C(38) C(39) 119.7(3) yes . . .
C(38) C(39) C(40) 119.8(3) yes . . .
C(35) C(40) C(39) 121.4(2) yes . . .
Ge(2) C(41) C(42) 120.5(2) yes . . .
Ge(2) C(41) C(46) 121.7(2) yes . . .
C(42) C(41) C(46) 117.7(2) yes . . .
C(41) C(42) C(43) 121.2(3) yes . . .
C(42) C(43) C(44) 120.4(3) yes . . .
C(43) C(44) C(45) 119.2(3) yes . . .
C(44) C(45) C(46) 120.5(3) yes . . .
C(41) C(46) C(45) 121.0(3) yes . . .
Ge(2) C(47) C(48) 123.5(2) yes . . .
Ge(2) C(47) C(52) 118.4(2) yes . . .
C(48) C(47) C(52) 118.1(2) yes . . .
C(47) C(48) C(49) 121.2(2) yes . . .
C(48) C(49) C(50) 119.8(3) yes . . .
C(49) C(50) C(51) 120.1(3) yes . . .
C(50) C(51) C(52) 119.7(2) yes . . .
C(47) C(52) C(51) 121.2(2) yes . . .
Ge(1) C(1) H(1) 112.5 no . . .
C(2) C(1) H(1) 113.2 no . . .
C(1) C(2) H(2) 115.2 no . . .
C(3) C(2) H(2) 114.8 no . . .
C(3) C(4) H(4) 119.6 no . . .
C(5) C(4) H(4) 119.6 no . . .
C(4) C(5) H(5) 119.4 no . . .
C(6) C(5) H(5) 120.3 no . . .
C(5) C(6) H(6) 119.9 no . . .
C(7) C(6) H(6) 120.0 no . . .
C(6) C(7) H(7) 120.0 no . . .
C(8) C(7) H(7) 120.1 no . . .
C(3) C(8) H(8) 119.5 no . . .
C(7) C(8) H(8) 119.3 no . . .
C(9) C(10) H(10) 119.7 no . . .
C(11) C(10) H(10) 119.7 no . . .
C(10) C(11) H(11) 119.9 no . . .
C(12) C(11) H(11) 119.7 no . . .
C(11) C(12) H(12) 120.2 no . . .
C(13) C(12) H(12) 120.0 no . . .
C(12) C(13) H(13) 120.2 no . . .
C(14) C(13) H(13) 119.7 no . . .
C(9) C(14) H(14) 119.5 no . . .
C(13) C(14) H(14) 119.8 no . . .
C(15) C(16) H(16) 119.5 no . . .
C(17) C(16) H(16) 119.5 no . . .
C(16) C(17) H(17) 120.2 no . . .
C(18) C(17) H(17) 119.8 no . . .
C(17) C(18) H(18) 119.7 no . . .
C(19) C(18) H(18) 120.0 no . . .
C(18) C(19) H(19) 120.4 no . . .
C(20) C(19) H(19) 119.9 no . . .
C(15) C(20) H(20) 119.5 no . . .
C(19) C(20) H(20) 119.8 no . . .
C(21) C(22) H(22) 119.6 no . . .
C(23) C(22) H(22) 119.6 no . . .
C(22) C(23) H(23) 119.5 no . . .
C(24) C(23) H(23) 120.0 no . . .
C(23) C(24) H(24) 120.3 no . . .
C(25) C(24) H(24) 120.2 no . . .
C(24) C(25) H(25) 120.0 no . . .
C(26) C(25) H(25) 120.0 no . . .
C(21) C(26) H(26) 119.5 no . . .
C(25) C(26) H(26) 119.4 no . . .
Ge(2) C(27) H(27) 114.5 no . . .
C(28) C(27) H(27) 114.6 no . . .
C(27) C(28) H(28) 115.3 no . . .
C(29) C(28) H(28) 115.7 no . . .
C(29) C(30) H(30) 119.5 no . . .
C(31) C(30) H(30) 119.5 no . . .
C(30) C(31) H(31) 119.7 no . . .
C(32) C(31) H(31) 120.0 no . . .
C(31) C(32) H(32) 120.1 no . . .
C(33) C(32) H(32) 120.5 no . . .
C(32) C(33) H(33) 120.0 no . . .
C(34) C(33) H(33) 119.5 no . . .
C(29) C(34) H(34) 119.9 no . . .
C(33) C(34) H(34) 119.5 no . . .
C(35) C(36) H(36) 119.8 no . . .
C(37) C(36) H(36) 119.6 no . . .
C(36) C(37) H(37) 119.9 no . . .
C(38) C(37) H(37) 119.6 no . . .
C(37) C(38) H(38) 120.4 no . . .
C(39) C(38) H(38) 119.9 no . . .
C(38) C(39) H(39) 119.7 no . . .
C(40) C(39) H(39) 120.5 no . . .
C(35) C(40) H(40) 119.4 no . . .
C(39) C(40) H(40) 119.2 no . . .
C(41) C(42) H(42) 119.6 no . . .
C(43) C(42) H(42) 119.3 no . . .
C(42) C(43) H(43) 119.6 no . . .
C(44) C(43) H(43) 120.0 no . . .
C(43) C(44) H(44) 120.4 no . . .
C(45) C(44) H(44) 120.4 no . . .
C(44) C(45) H(45) 120.0 no . . .
C(46) C(45) H(45) 119.6 no . . .
C(41) C(46) H(46) 119.1 no . . .
C(45) C(46) H(46) 119.8 no . . .
C(47) C(48) H(48) 119.3 no . . .
C(49) C(48) H(48) 119.6 no . . .
C(48) C(49) H(49) 120.0 no . . .
C(50) C(49) H(49) 120.2 no . . .
C(49) C(50) H(50) 120.2 no . . .
C(51) C(50) H(50) 119.7 no . . .
C(50) C(51) H(51) 120.4 no . . .
C(52) C(51) H(51) 119.9 no . . .
C(47) C(52) H(52) 119.6 no . . .
C(51) C(52) H(52) 119.1 no . . .

loop_
_geom_bond_atom_site_label_1
_geom_bond_atom_site_label_2
_geom_bond_distance
_geom_bond_publ_flag
_geom_bond_site_symmetry_1
_geom_bond_site_symmetry_2
Ge(1) C(1) 1.933(3) yes . .
Ge(1) C(9) 1.950(2) yes . .
Ge(1) C(15) 1.947(2) yes . .
Ge(1) C(21) 1.953(2) yes . .
Ge(2) C(27) 1.944(3) yes . .
Ge(2) C(35) 1.949(2) yes . .
Ge(2) C(41) 1.955(3) yes . .
Ge(2) C(47) 1.942(2) yes . .
C(1) C(2) 1.339(4) yes . .
C(2) C(3) 1.472(4) yes . .
C(3) C(4) 1.407(4) yes . .
C(3) C(8) 1.400(4) yes . .
C(4) C(5) 1.382(4) yes . .
C(5) C(6) 1.387(4) yes . .
C(6) C(7) 1.378(4) yes . .
C(7) C(8) 1.389(4) yes . .
C(9) C(10) 1.394(4) yes . .
C(9) C(14) 1.393(4) yes . .
C(10) C(11) 1.386(4) yes . .
C(11) C(12) 1.385(4) yes . .
C(12) C(13) 1.376(4) yes . .
C(13) C(14) 1.396(4) yes . .
C(15) C(16) 1.395(4) yes . .
C(15) C(20) 1.393(4) yes . .
C(16) C(17) 1.387(4) yes . .
C(17) C(18) 1.378(4) yes . .
C(18) C(19) 1.384(4) yes . .
C(19) C(20) 1.396(4) yes . .
C(21) C(22) 1.399(4) yes . .
C(21) C(26) 1.390(4) yes . .
C(22) C(23) 1.381(4) yes . .
C(23) C(24) 1.383(4) yes . .
C(24) C(25) 1.389(4) yes . .
C(25) C(26) 1.389(4) yes . .
C(27) C(28) 1.335(4) yes . .
C(28) C(29) 1.477(4) yes . .
C(29) C(30) 1.389(4) yes . .
C(29) C(34) 1.406(4) yes . .
C(30) C(31) 1.384(5) yes . .
C(31) C(32) 1.388(5) yes . .
C(32) C(33) 1.385(5) yes . .
C(33) C(34) 1.381(5) yes . .
C(35) C(36) 1.398(4) yes . .
C(35) C(40) 1.391(4) yes . .
C(36) C(37) 1.391(4) yes . .
C(37) C(38) 1.385(4) yes . .
C(38) C(39) 1.388(4) yes . .
C(39) C(40) 1.392(4) yes . .
C(41) C(42) 1.396(4) yes . .
C(41) C(46) 1.389(4) yes . .
C(42) C(43) 1.377(4) yes . .
C(43) C(44) 1.384(5) yes . .
C(44) C(45) 1.379(5) yes . .
C(45) C(46) 1.385(4) yes . .
C(47) C(48) 1.387(4) yes . .
C(47) C(52) 1.403(4) yes . .
C(48) C(49) 1.389(4) yes . .
C(49) C(50) 1.390(4) yes . .
C(50) C(51) 1.385(4) yes . .
C(51) C(52) 1.384(4) yes . .
C(1) H(1) 0.952 no . .
C(2) H(2) 0.955 no . .
C(4) H(4) 0.949 no . .
C(5) H(5) 0.958 no . .
C(6) H(6) 0.953 no . .
C(7) H(7) 0.951 no . .
C(8) H(8) 0.949 no . .
C(10) H(10) 0.952 no . .
C(11) H(11) 0.951 no . .
C(12) H(12) 0.950 no . .
C(13) H(13) 0.949 no . .
C(14) H(14) 0.952 no . .
C(16) H(16) 0.951 no . .
C(17) H(17) 0.953 no . .
C(18) H(18) 0.950 no . .
C(19) H(19) 0.952 no . .
C(20) H(20) 0.950 no . .
C(22) H(22) 0.949 no . .
C(23) H(23) 0.953 no . .
C(24) H(24) 0.948 no . .
C(25) H(25) 0.949 no . .
C(26) H(26) 0.951 no . .
C(27) H(27) 0.953 no . .
C(28) H(28) 0.952 no . .
C(30) H(30) 0.952 no . .
C(31) H(31) 0.952 no . .
C(32) H(32) 0.950 no . .
C(33) H(33) 0.951 no . .
C(34) H(34) 0.953 no . .
C(36) H(36) 0.954 no . .
C(37) H(37) 0.951 no . .
C(38) H(38) 0.947 no . .
C(39) H(39) 0.948 no . .
C(40) H(40) 0.950 no . .
C(42) H(42) 0.949 no . .
C(43) H(43) 0.951 no . .
C(44) H(44) 0.952 no . .
C(45) H(45) 0.955 no . .
C(46) H(46) 0.947 no . .
C(48) H(48) 0.953 no . .
C(49) H(49) 0.954 no . .
C(50) H(50) 0.950 no . .
C(51) H(51) 0.949 no . .
C(52) H(52) 0.947 no . .

loop_
_geom_contact_atom_site_label_1
_geom_contact_atom_site_label_2
_geom_contact_distance
_geom_contact_publ_flag
_geom_contact_site_symmetry_1
_geom_contact_site_symmetry_2
Ge(1) C(2) 3.024(3) ? . .
Ge(1) C(4) 3.496(3) ? . .
Ge(1) C(10) 2.901(3) ? . .
Ge(1) C(14) 2.938(3) ? . .
Ge(1) C(16) 2.914(3) ? . .
Ge(1) C(20) 2.917(3) ? . .
Ge(1) C(22) 2.909(3) ? . .
Ge(1) C(26) 2.942(3) ? . .
Ge(2) C(28) 2.993(3) ? . .
Ge(2) C(29) 3.558(3) ? . .
Ge(2) C(30) 3.466(3) ? . .
Ge(2) C(36) 2.934(3) ? . .
Ge(2) C(40) 2.901(3) ? . .
Ge(2) C(42) 2.924(3) ? . .
Ge(2) C(46) 2.934(3) ? . .
Ge(2) C(48) 2.944(3) ? . .
Ge(2) C(52) 2.887(3) ? . .
C(1) C(3) 2.548(4) ? . .
C(1) C(4) 3.150(4) ? . .
C(1) C(9) 3.154(4) ? . .
C(1) C(14) 3.398(4) ? . .
C(1) C(15) 3.283(4) ? . .
C(1) C(16) 3.580(4) ? . .
C(1) C(21) 3.114(4) ? . .
C(1) C(22) 3.590(4) ? . .
C(2) Ge(1) 3.024(3) ? . .
C(2) C(4) 2.545(4) ? . .
C(2) C(8) 2.462(4) ? . .
C(3) C(1) 2.548(4) ? . .
C(3) C(5) 2.425(4) ? . .
C(3) C(6) 2.801(4) ? . .
C(3) C(7) 2.429(4) ? . .
C(4) Ge(1) 3.496(3) ? . .
C(4) C(1) 3.150(4) ? . .
C(4) C(2) 2.545(4) ? . .
C(4) C(6) 2.401(4) ? . .
C(4) C(7) 2.774(4) ? . .
C(4) C(8) 2.402(4) ? . .
C(4) C(15) 3.435(4) ? . .
C(4) C(16) 3.515(4) ? . .
C(5) C(3) 2.425(4) ? . .
C(5) C(7) 2.396(4) ? . .
C(5) C(8) 2.766(4) ? . .
C(5) C(38) 3.541(4) ? . 2_655
C(6) C(3) 2.801(4) ? . .
C(6) C(4) 2.401(4) ? . .
C(6) C(8) 2.395(4) ? . .
C(7) C(3) 2.429(4) ? . .
C(7) C(4) 2.774(4) ? . .
C(7) C(5) 2.396(4) ? . .
C(8) C(2) 2.462(4) ? . .
C(8) C(4) 2.402(4) ? . .
C(8) C(5) 2.766(4) ? . .
C(8) C(6) 2.395(4) ? . .
C(9) C(1) 3.154(4) ? . .
C(9) C(11) 2.415(4) ? . .
C(9) C(12) 2.798(4) ? . .
C(9) C(13) 2.425(4) ? . .
C(9) C(15) 3.260(4) ? . .
C(9) C(21) 3.101(4) ? . .
C(9) C(22) 3.509(4) ? . .
C(10) Ge(1) 2.901(3) ? . .
C(10) C(12) 2.405(4) ? . .
C(10) C(13) 2.770(4) ? . .
C(10) C(14) 2.393(4) ? . .
C(10) C(21) 3.436(4) ? . .
C(11) C(9) 2.415(4) ? . .
C(11) C(13) 2.387(4) ? . .
C(11) C(14) 2.762(4) ? . .
C(12) C(9) 2.798(4) ? . .
C(12) C(10) 2.405(4) ? . .
C(12) C(14) 2.401(4) ? . .
C(13) C(9) 2.425(4) ? . .
C(13) C(10) 2.770(4) ? . .
C(13) C(11) 2.387(4) ? . .
C(14) Ge(1) 2.938(3) ? . .
C(14) C(1) 3.398(4) ? . .
C(14) C(10) 2.393(4) ? . .
C(14) C(11) 2.762(4) ? . .
C(14) C(12) 2.401(4) ? . .
C(15) C(1) 3.283(4) ? . .
C(15) C(4) 3.435(4) ? . .
C(15) C(9) 3.260(4) ? . .
C(15) C(17) 2.421(4) ? . .
C(15) C(18) 2.794(4) ? . .
C(15) C(19) 2.425(4) ? . .
C(15) C(21) 3.125(4) ? . .
C(15) C(26) 3.326(4) ? . .
C(16) Ge(1) 2.914(3) ? . .
C(16) C(1) 3.580(4) ? . .
C(16) C(4) 3.515(4) ? . .
C(16) C(18) 2.395(4) ? . .
C(16) C(19) 2.769(4) ? . .
C(16) C(20) 2.394(4) ? . .
C(17) C(15) 2.421(4) ? . .
C(17) C(19) 2.395(4) ? . .
C(17) C(20) 2.770(4) ? . .
C(17) C(42) 3.586(4) ? . 2_645
C(18) C(15) 2.794(4) ? . .
C(18) C(16) 2.395(4) ? . .
C(18) C(20) 2.404(4) ? . .
C(18) C(43) 3.530(4) ? . 2_645
C(19) C(15) 2.425(4) ? . .
C(19) C(16) 2.769(4) ? . .
C(19) C(17) 2.395(4) ? . .
C(20) Ge(1) 2.917(3) ? . .
C(20) C(16) 2.394(4) ? . .
C(20) C(17) 2.770(4) ? . .
C(20) C(18) 2.404(4) ? . .
C(21) C(1) 3.114(4) ? . .
C(21) C(9) 3.101(4) ? . .
C(21) C(10) 3.436(4) ? . .
C(21) C(15) 3.125(4) ? . .
C(21) C(23) 2.418(4) ? . .
C(21) C(24) 2.800(4) ? . .
C(21) C(25) 2.420(4) ? . .
C(22) Ge(1) 2.909(3) ? . .
C(22) C(1) 3.590(4) ? . .
C(22) C(9) 3.509(4) ? . .
C(22) C(24) 2.399(4) ? . .
C(22) C(25) 2.767(4) ? . .
C(22) C(26) 2.393(4) ? . .
C(23) C(21) 2.418(4) ? . .
C(23) C(25) 2.394(4) ? . .
C(23) C(26) 2.763(4) ? . .
C(23) C(45) 3.600(4) ? . 3_766
C(23) C(50) 3.568(4) ? . 3_756
C(24) C(21) 2.800(4) ? . .
C(24) C(22) 2.399(4) ? . .
C(24) C(26) 2.405(4) ? . .
C(25) C(21) 2.420(4) ? . .
C(25) C(22) 2.767(4) ? . .
C(25) C(23) 2.394(4) ? . .
C(26) Ge(1) 2.942(3) ? . .
C(26) C(15) 3.326(4) ? . .
C(26) C(22) 2.393(4) ? . .
C(26) C(23) 2.763(4) ? . .
C(26) C(24) 2.405(4) ? . .
C(27) C(29) 2.539(4) ? . .
C(27) C(30) 3.136(4) ? . .
C(27) C(35) 3.247(4) ? . .
C(27) C(36) 3.501(4) ? . .
C(27) C(41) 3.090(4) ? . .
C(27) C(42) 3.540(4) ? . .
C(27) C(47) 3.217(4) ? . .
C(28) Ge(2) 2.993(3) ? . .
C(28) C(30) 2.524(5) ? . .
C(28) C(34) 2.477(5) ? . .
C(29) Ge(2) 3.558(3) ? . .
C(29) C(27) 2.539(4) ? . .
C(29) C(31) 2.414(5) ? . .
C(29) C(32) 2.801(5) ? . .
C(29) C(33) 2.421(5) ? . .
C(29) C(47) 3.570(4) ? . .
C(30) Ge(2) 3.466(3) ? . .
C(30) C(27) 3.136(4) ? . .
C(30) C(28) 2.524(5) ? . .
C(30) C(32) 2.404(5) ? . .
C(30) C(33) 2.765(5) ? . .
C(30) C(34) 2.397(4) ? . .
C(30) C(47) 3.225(4) ? . .
C(30) C(48) 3.441(4) ? . .
C(31) C(29) 2.414(5) ? . .
C(31) C(33) 2.393(5) ? . .
C(31) C(34) 2.766(5) ? . .
C(32) C(29) 2.801(5) ? . .
C(32) C(30) 2.404(5) ? . .
C(32) C(32) 3.519(5) ? . 3_756
C(32) C(34) 2.402(5) ? . .
C(33) C(29) 2.421(5) ? . .
C(33) C(30) 2.765(5) ? . .
C(33) C(31) 2.393(5) ? . .
C(34) C(28) 2.477(5) ? . .
C(34) C(30) 2.397(4) ? . .
C(34) C(31) 2.766(5) ? . .
C(34) C(32) 2.402(5) ? . .
C(35) C(27) 3.247(4) ? . .
C(35) C(37) 2.423(4) ? . .
C(35) C(38) 2.805(4) ? . .
C(35) C(39) 2.427(4) ? . .
C(35) C(41) 3.101(4) ? . .
C(35) C(42) 3.598(4) ? . .
C(35) C(47) 3.245(4) ? . .
C(35) C(48) 3.528(4) ? . .
C(36) Ge(2) 2.934(3) ? . .
C(36) C(27) 3.501(4) ? . .
C(36) C(38) 2.409(4) ? . .
C(36) C(39) 2.776(4) ? . .
C(36) C(40) 2.393(4) ? . .
C(37) C(35) 2.423(4) ? . .
C(37) C(39) 2.397(4) ? . .
C(37) C(40) 2.764(4) ? . .
C(38) C(5) 3.541(4) ? . 2_645
C(38) C(35) 2.805(4) ? . .
C(38) C(36) 2.409(4) ? . .
C(38) C(40) 2.404(4) ? . .
C(39) C(35) 2.427(4) ? . .
C(39) C(36) 2.776(4) ? . .
C(39) C(37) 2.397(4) ? . .
C(40) Ge(2) 2.901(3) ? . .
C(40) C(36) 2.393(4) ? . .
C(40) C(37) 2.764(4) ? . .
C(40) C(38) 2.404(4) ? . .
C(40) C(48) 3.585(4) ? . .
C(41) C(27) 3.090(4) ? . .
C(41) C(35) 3.101(4) ? . .
C(41) C(43) 2.416(4) ? . .
C(41) C(44) 2.800(4) ? . .
C(41) C(45) 2.415(4) ? . .
C(41) C(47) 3.160(4) ? . .
C(42) Ge(2) 2.924(3) ? . .
C(42) C(17) 3.586(4) ? . 2_655
C(42) C(27) 3.540(4) ? . .
C(42) C(35) 3.598(4) ? . .
C(42) C(44) 2.396(4) ? . .
C(42) C(45) 2.753(4) ? . .
C(42) C(46) 2.384(4) ? . .
C(43) C(18) 3.530(4) ? . 2_655
C(43) C(41) 2.416(4) ? . .
C(43) C(45) 2.382(5) ? . .
C(43) C(46) 2.756(4) ? . .
C(44) C(41) 2.800(4) ? . .
C(44) C(42) 2.396(4) ? . .
C(44) C(46) 2.399(4) ? . .
C(45) C(23) 3.600(4) ? . 3_766
C(45) C(41) 2.415(4) ? . .
C(45) C(42) 2.753(4) ? . .
C(45) C(43) 2.382(5) ? . .
C(46) Ge(2) 2.934(3) ? . .
C(46) C(42) 2.384(4) ? . .
C(46) C(43) 2.756(4) ? . .
C(46) C(44) 2.399(4) ? . .
C(46) C(47) 3.366(4) ? . .
C(46) C(52) 3.522(4) ? . .
C(47) C(27) 3.217(4) ? . .
C(47) C(29) 3.570(4) ? . .
C(47) C(30) 3.225(4) ? . .
C(47) C(35) 3.245(4) ? . .
C(47) C(41) 3.160(4) ? . .
C(47) C(46) 3.366(4) ? . .
C(47) C(49) 2.418(4) ? . .
C(47) C(50) 2.797(4) ? . .
C(47) C(51) 2.428(4) ? . .
C(48) Ge(2) 2.944(3) ? . .
C(48) C(30) 3.441(4) ? . .
C(48) C(35) 3.528(4) ? . .
C(48) C(40) 3.585(4) ? . .
C(48) C(50) 2.404(4) ? . .
C(48) C(51) 2.774(4) ? . .
C(48) C(52) 2.393(4) ? . .
C(49) C(47) 2.418(4) ? . .
C(49) C(51) 2.404(4) ? . .
C(49) C(52) 2.767(4) ? . .
C(50) C(23) 3.568(4) ? . 3_756
C(50) C(47) 2.797(4) ? . .
C(50) C(48) 2.404(4) ? . .
C(50) C(52) 2.395(4) ? . .
C(51) C(47) 2.428(4) ? . .
C(51) C(48) 2.774(4) ? . .
C(51) C(49) 2.404(4) ? . .
C(52) Ge(2) 2.887(3) ? . .
C(52) C(46) 3.522(4) ? . .
C(52) C(48) 2.393(4) ? . .
C(52) C(49) 2.767(4) ? . .
C(52) C(50) 2.395(4) ? . .
Ge(1) H(1) 2.461 ? . .
Ge(1) H(4) 2.819 ? . .
Ge(1) H(10) 2.956 ? . .
Ge(1) H(12) 3.587 ? . 1_545
Ge(1) H(14) 3.013 ? . .
Ge(1) H(16) 2.979 ? . .
Ge(1) H(20) 2.984 ? . .
Ge(1) H(22) 2.961 ? . .
Ge(1) H(26) 3.019 ? . .
Ge(2) H(27) 2.496 ? . .
Ge(2) H(30) 2.894 ? . .
Ge(2) H(36) 3.018 ? . .
Ge(2) H(40) 2.957 ? . .
Ge(2) H(42) 2.985 ? . .
Ge(2) H(46) 2.997 ? . .
Ge(2) H(48) 3.028 ? . .
Ge(2) H(52) 2.932 ? . .
C(1) H(2) 1.948 ? . .
C(1) H(4) 2.924 ? . .
C(1) H(12) 2.999 ? . 1_545
C(1) H(14) 2.917 ? . .
C(1) H(16) 3.104 ? . .
C(1) H(22) 3.353 ? . .
C(2) H(1) 1.925 ? . .
C(2) H(4) 2.732 ? . .
C(2) H(8) 2.601 ? . .
C(2) H(14) 3.215 ? . .
C(2) H(16) 3.259 ? . .
C(2) H(30) 3.452 ? . .
C(2) H(37) 3.476 ? . 2_645
C(3) H(1) 3.330 ? . .
C(3) H(2) 2.064 ? . .
C(3) H(4) 2.049 ? . .
C(3) H(5) 3.285 ? . .
C(3) H(7) 3.285 ? . .
C(3) H(8) 2.041 ? . .
C(3) H(8) 3.508 ? . 2_655
C(3) H(14) 3.516 ? . .
C(3) H(16) 3.247 ? . .
C(4) H(2) 3.332 ? . .
C(4) H(5) 2.031 ? . .
C(4) H(6) 3.259 ? . .
C(4) H(8) 3.262 ? . .
C(4) H(8) 3.089 ? . 2_655
C(4) H(14) 3.245 ? . .
C(4) H(16) 3.358 ? . .
C(5) H(4) 2.026 ? . .
C(5) H(6) 2.037 ? . .
C(5) H(7) 3.255 ? . .
C(5) H(8) 2.962 ? . 2_655
C(5) H(42) 3.135 ? . 2_645
C(6) H(2) 3.296 ? . 2_655
C(6) H(4) 3.255 ? . .
C(6) H(5) 2.045 ? . .
C(6) H(7) 2.028 ? . .
C(6) H(8) 3.246 ? . .
C(6) H(8) 3.264 ? . 2_655
C(6) H(13) 3.499 ? . 2_645
C(6) H(27) 2.982 ? . 2_645
C(6) H(31) 3.348 ? . 2_655
C(6) H(42) 3.034 ? . 2_645
C(7) H(5) 3.261 ? . .
C(7) H(6) 2.029 ? . .
C(7) H(8) 2.029 ? . .
C(7) H(13) 3.138 ? . 2_645
C(7) H(14) 3.367 ? . 2_645
C(7) H(27) 3.002 ? . 2_645
C(7) H(36) 3.015 ? . 2_645
C(7) H(37) 3.093 ? . .
C(8) H(2) 2.579 ? . .
C(8) H(4) 3.263 ? . .
C(8) H(6) 3.256 ? . .
C(8) H(7) 2.039 ? . .
C(8) H(36) 2.987 ? . 2_645
C(8) H(37) 3.156 ? . .
C(8) H(37) 3.419 ? . 2_645
C(9) H(1) 3.597 ? . .
C(9) H(4) 3.049 ? . .
C(9) H(10) 2.040 ? . .
C(9) H(11) 3.270 ? . .
C(9) H(13) 3.277 ? . .
C(9) H(14) 2.037 ? . .
C(9) H(20) 3.190 ? . .
C(9) H(22) 3.207 ? . .
C(9) H(38) 2.947 ? . 2_655
C(9) H(51) 3.367 ? . 3_766
C(10) H(11) 2.034 ? . .
C(10) H(12) 3.263 ? . .
C(10) H(14) 3.254 ? . .
C(10) H(20) 3.001 ? . .
C(10) H(25) 3.446 ? . 3_666
C(10) H(26) 3.158 ? . 3_666
C(10) H(38) 3.203 ? . 2_655
C(10) H(51) 3.132 ? . 3_766
C(11) H(10) 2.033 ? . .
C(11) H(12) 2.036 ? . .
C(11) H(13) 3.247 ? . .
C(11) H(25) 3.198 ? . 3_666
C(11) H(26) 3.127 ? . 3_666
C(11) H(38) 3.390 ? . 2_655
C(11) H(50) 3.173 ? . 3_766
C(11) H(51) 2.979 ? . 3_766
C(12) H(1) 3.261 ? . 1_565
C(12) H(10) 3.261 ? . .
C(12) H(11) 2.031 ? . .
C(12) H(13) 2.026 ? . .
C(12) H(14) 3.257 ? . .
C(12) H(38) 3.343 ? . 2_655
C(12) H(50) 2.994 ? . 3_766
C(12) H(51) 3.068 ? . 3_766
C(13) H(7) 3.039 ? . 2_655
C(13) H(11) 3.244 ? . .
C(13) H(12) 2.026 ? . .
C(13) H(14) 2.043 ? . .
C(13) H(28) 3.336 ? . .
C(13) H(37) 3.344 ? . 2_655
C(13) H(38) 3.115 ? . 2_655
C(13) H(51) 3.269 ? . 3_766
C(14) H(4) 3.014 ? . .
C(14) H(7) 3.030 ? . 2_655
C(14) H(10) 3.256 ? . .
C(14) H(12) 3.261 ? . .
C(14) H(13) 2.041 ? . .
C(14) H(28) 3.211 ? . .
C(14) H(38) 2.907 ? . 2_655
C(14) H(51) 3.404 ? . 3_766
C(15) H(4) 2.876 ? . .
C(15) H(16) 2.039 ? . .
C(15) H(17) 3.281 ? . .
C(15) H(19) 3.281 ? . .
C(15) H(20) 2.036 ? . .
C(15) H(26) 2.811 ? . .
C(16) H(4) 3.317 ? . .
C(16) H(17) 2.040 ? . .
C(16) H(18) 3.251 ? . .
C(16) H(20) 3.253 ? . .
C(16) H(25) 3.406 ? . 3_656
C(16) H(26) 3.305 ? . .
C(17) H(16) 2.032 ? . .
C(17) H(18) 2.025 ? . .
C(17) H(19) 3.257 ? . .
C(17) H(24) 3.126 ? . 3_656
C(17) H(25) 3.381 ? . 3_656
C(17) H(42) 3.441 ? . 2_645
C(18) H(16) 3.250 ? . .
C(18) H(17) 2.029 ? . .
C(18) H(19) 2.039 ? . .
C(18) H(20) 3.260 ? . .
C(18) H(24) 3.440 ? . 3_656
C(18) H(43) 3.329 ? . 2_645
C(18) H(46) 3.542 ? . 1_455
C(19) H(10) 3.391 ? . 3_666
C(19) H(17) 3.255 ? . .
C(19) H(18) 2.033 ? . .
C(19) H(20) 2.042 ? . .
C(19) H(39) 3.352 ? . 2_655
C(19) H(46) 3.374 ? . 1_455
C(20) H(10) 3.341 ? . .
C(20) H(10) 3.152 ? . 3_666
C(20) H(16) 3.255 ? . .
C(20) H(18) 3.263 ? . .
C(20) H(19) 2.045 ? . .
C(20) H(26) 3.129 ? . .
C(20) H(39) 3.183 ? . 2_655
C(21) H(1) 3.050 ? . .
C(21) H(10) 3.095 ? . .
C(21) H(11) 3.565 ? . 1_545
C(21) H(12) 2.950 ? . 1_545
C(21) H(20) 3.546 ? . 3_666
C(21) H(22) 2.042 ? . .
C(21) H(23) 3.274 ? . .
C(21) H(25) 3.273 ? . .
C(21) H(26) 2.035 ? . .
C(22) H(1) 3.200 ? . .
C(22) H(10) 3.564 ? . .
C(22) H(12) 3.174 ? . 1_545
C(22) H(19) 3.193 ? . 3_666
C(22) H(23) 2.028 ? . .
C(22) H(24) 3.256 ? . .
C(22) H(26) 3.254 ? . .
C(22) H(33) 3.526 ? . .
C(22) H(50) 3.401 ? . 3_756
C(22) H(52) 3.523 ? . 3_766
C(23) H(19) 2.968 ? . 3_666
C(23) H(22) 2.025 ? . .
C(23) H(24) 2.034 ? . .
C(23) H(25) 3.252 ? . .
C(23) H(33) 3.553 ? . .
C(23) H(45) 3.401 ? . 3_766
C(23) H(46) 3.476 ? . 3_766
C(23) H(49) 3.222 ? . 3_756
C(23) H(50) 2.856 ? . 3_756
C(23) H(52) 3.547 ? . 3_766
C(24) H(11) 3.327 ? . 1_545
C(24) H(17) 3.544 ? . 3_656
C(24) H(19) 3.376 ? . 3_666
C(24) H(20) 3.488 ? . 3_666
C(24) H(22) 3.252 ? . .
C(24) H(23) 2.034 ? . .
C(24) H(25) 2.036 ? . .
C(24) H(26) 3.260 ? . .
C(24) H(39) 3.119 ? . 4_455
C(24) H(45) 3.172 ? . 3_766
C(24) H(50) 3.126 ? . 3_756
C(25) H(10) 3.527 ? . 3_666
C(25) H(11) 2.793 ? . 1_545
C(25) H(11) 3.513 ? . 3_666
C(25) H(20) 3.156 ? . 3_666
C(25) H(23) 3.257 ? . .
C(25) H(24) 2.038 ? . .
C(25) H(26) 2.032 ? . .
C(25) H(26) 3.538 ? . 3_656
C(25) H(39) 3.483 ? . 4_455
C(26) H(10) 3.089 ? . 3_666
C(26) H(11) 2.927 ? . 1_545
C(26) H(11) 3.306 ? . 3_666
C(26) H(12) 3.302 ? . 1_545
C(26) H(20) 3.191 ? . 3_666
C(26) H(22) 3.252 ? . .
C(26) H(24) 3.263 ? . .
C(26) H(25) 2.037 ? . .
C(27) H(6) 3.577 ? . 2_655
C(27) H(7) 3.225 ? . 2_655
C(27) H(28) 1.943 ? . .
C(27) H(30) 2.915 ? . .
C(27) H(33) 3.597 ? . 3_766
C(27) H(36) 3.010 ? . .
C(27) H(42) 3.268 ? . .
C(27) H(52) 3.324 ? . .
C(28) H(7) 3.506 ? . 2_655
C(28) H(14) 3.255 ? . .
C(28) H(27) 1.936 ? . .
C(28) H(30) 2.701 ? . .
C(28) H(34) 2.628 ? . .
C(28) H(34) 3.510 ? . 3_766
C(29) H(1) 3.223 ? . .
C(29) H(27) 3.334 ? . .
C(29) H(28) 2.076 ? . .
C(29) H(30) 2.033 ? . .
C(29) H(31) 3.269 ? . .
C(29) H(33) 3.276 ? . .
C(29) H(34) 2.054 ? . .
C(29) H(34) 3.443 ? . 3_766
C(30) H(1) 2.994 ? . .
C(30) H(2) 3.031 ? . .
C(30) H(6) 3.496 ? . 2_645
C(30) H(28) 3.296 ? . .
C(30) H(31) 2.032 ? . .
C(30) H(32) 3.261 ? . .
C(30) H(34) 3.261 ? . .
C(30) H(48) 3.569 ? . .
C(31) H(1) 3.058 ? . .
C(31) H(2) 3.409 ? . .
C(31) H(6) 3.193 ? . 2_645
C(31) H(13) 3.390 ? . 1_545
C(31) H(30) 2.029 ? . .
C(31) H(32) 2.037 ? . .
C(31) H(32) 3.589 ? . 3_756
C(31) H(33) 3.254 ? . .
C(32) H(1) 3.326 ? . .
C(32) H(30) 3.259 ? . .
C(32) H(31) 2.038 ? . .
C(32) H(32) 3.097 ? . 3_756
C(32) H(33) 2.034 ? . .
C(32) H(34) 3.257 ? . .
C(32) H(50) 3.435 ? . 3_756
C(33) H(1) 3.515 ? . .
C(33) H(22) 3.043 ? . .
C(33) H(31) 3.255 ? . .
C(33) H(32) 2.038 ? . .
C(33) H(32) 3.595 ? . 3_756
C(33) H(34) 2.028 ? . .
C(33) H(52) 3.419 ? . 3_766
C(34) H(1) 3.460 ? . .
C(34) H(22) 3.072 ? . .
C(34) H(28) 2.639 ? . .
C(34) H(30) 3.260 ? . .
C(34) H(32) 3.260 ? . .
C(34) H(33) 2.026 ? . .
C(34) H(34) 3.151 ? . 3_766
C(34) H(52) 3.191 ? . 3_766
C(35) H(5) 3.070 ? . 2_645
C(35) H(17) 3.418 ? . 2_655
C(35) H(30) 3.170 ? . .
C(35) H(36) 2.047 ? . .
C(35) H(37) 3.280 ? . .
C(35) H(39) 3.281 ? . .
C(35) H(40) 2.034 ? . .
C(35) H(42) 3.384 ? . .
C(35) H(48) 3.041 ? . .
C(36) H(5) 3.110 ? . 2_645
C(36) H(16) 3.547 ? . 2_655
C(36) H(30) 3.470 ? . .
C(36) H(37) 2.040 ? . .
C(36) H(38) 3.265 ? . .
C(36) H(40) 3.253 ? . .
C(37) H(4) 3.573 ? . 2_645
C(37) H(5) 3.028 ? . 2_645
C(37) H(8) 3.432 ? . .
C(37) H(16) 2.975 ? . 2_655
C(37) H(36) 2.039 ? . .
C(37) H(38) 2.035 ? . .
C(37) H(39) 3.252 ? . .
C(38) H(4) 3.024 ? . 2_645
C(38) H(5) 2.875 ? . 2_645
C(38) H(16) 3.100 ? . 2_655
C(38) H(17) 3.327 ? . 2_655
C(38) H(25) 3.568 ? . 4_554
C(38) H(36) 3.266 ? . .
C(38) H(37) 2.031 ? . .
C(38) H(39) 2.032 ? . .
C(38) H(40) 3.257 ? . .
C(39) H(4) 3.508 ? . 2_645
C(39) H(5) 2.782 ? . 2_645
C(39) H(17) 3.024 ? . 2_655
C(39) H(24) 3.237 ? . 4_554
C(39) H(37) 3.255 ? . .
C(39) H(38) 2.033 ? . .
C(39) H(40) 2.032 ? . .
C(39) H(43) 3.572 ? . 1_545
C(39) H(45) 2.989 ? . 2_745
C(40) H(5) 2.888 ? . 2_645
C(40) H(17) 3.055 ? . 2_655
C(40) H(36) 3.258 ? . .
C(40) H(38) 3.259 ? . .
C(40) H(39) 2.044 ? . .
C(40) H(43) 3.380 ? . 1_545
C(40) H(44) 3.475 ? . 2_745
C(40) H(45) 2.951 ? . 2_745
C(40) H(48) 2.914 ? . .
C(41) H(23) 3.598 ? . 3_766
C(41) H(27) 3.109 ? . .
C(41) H(40) 3.474 ? . .
C(41) H(42) 2.039 ? . .
C(41) H(43) 3.269 ? . .
C(41) H(44) 3.430 ? . 2_745
C(41) H(45) 3.271 ? . .
C(41) H(46) 2.027 ? . .
C(41) H(49) 3.487 ? . 1_565
C(41) H(52) 3.378 ? . .
C(42) H(17) 3.292 ? . 2_655
C(42) H(27) 3.177 ? . .
C(42) H(43) 2.023 ? . .
C(42) H(44) 3.256 ? . .
C(42) H(46) 3.242 ? . .
C(42) H(48) 3.528 ? . 1_565
C(42) H(49) 3.301 ? . 1_565
C(43) H(18) 3.367 ? . 2_655
C(43) H(42) 2.018 ? . .
C(43) H(44) 2.038 ? . .
C(43) H(45) 3.247 ? . .
C(43) H(48) 3.069 ? . 1_565
C(43) H(49) 3.156 ? . 1_565
C(44) H(18) 3.587 ? . 2_655
C(44) H(40) 3.170 ? . 2_755
C(44) H(42) 3.247 ? . .
C(44) H(43) 2.033 ? . .
C(44) H(45) 2.031 ? . .
C(44) H(46) 3.252 ? . .
C(44) H(46) 3.593 ? . 2_755
C(44) H(49) 3.186 ? . 1_565
C(45) H(23) 3.002 ? . 3_766
C(45) H(24) 3.078 ? . 3_766
C(45) H(39) 3.406 ? . 2_755
C(45) H(40) 2.966 ? . 2_755
C(45) H(43) 3.243 ? . .
C(45) H(43) 3.530 ? . 2_745
C(45) H(44) 2.034 ? . .
C(45) H(44) 3.193 ? . 2_745
C(45) H(46) 2.030 ? . .
C(45) H(49) 3.366 ? . 1_565
C(46) H(19) 3.521 ? . 1_655
C(46) H(23) 2.866 ? . 3_766
C(46) H(42) 3.245 ? . .
C(46) H(44) 3.260 ? . .
C(46) H(44) 2.911 ? . 2_745
C(46) H(45) 2.034 ? . .
C(46) H(49) 3.513 ? . 1_565
C(46) H(52) 3.288 ? . .
C(47) H(30) 2.929 ? . .
C(47) H(40) 3.321 ? . .
C(47) H(46) 2.846 ? . .
C(47) H(48) 2.031 ? . .
C(47) H(49) 3.276 ? . .
C(47) H(51) 3.282 ? . .
C(47) H(52) 2.044 ? . .
C(48) H(30) 3.076 ? . .
C(48) H(40) 3.121 ? . .
C(48) H(43) 3.561 ? . 1_545
C(48) H(49) 2.042 ? . .
C(48) H(50) 3.263 ? . .
C(48) H(52) 3.250 ? . .
C(49) H(18) 3.487 ? . 1_655
C(49) H(23) 3.260 ? . 3_756
C(49) H(33) 3.531 ? . 3_756
C(49) H(48) 2.036 ? . .
C(49) H(50) 2.040 ? . .
C(49) H(51) 3.264 ? . .
C(50) H(12) 3.598 ? . 3_766
C(50) H(18) 3.431 ? . 1_655
C(50) H(23) 3.408 ? . 3_756
C(50) H(32) 3.077 ? . 3_756
C(50) H(48) 3.262 ? . .
C(50) H(49) 2.044 ? . .
C(50) H(51) 2.038 ? . .
C(50) H(52) 3.245 ? . .
C(51) H(18) 3.571 ? . 1_655
C(51) H(19) 3.466 ? . 1_655
C(51) H(32) 3.522 ? . 3_756
C(51) H(34) 3.328 ? . 3_766
C(51) H(49) 3.266 ? . .
C(51) H(50) 2.031 ? . .
C(51) H(52) 2.022 ? . .
C(52) H(19) 3.563 ? . 1_655
C(52) H(22) 3.574 ? . 3_766
C(52) H(34) 3.011 ? . 3_766
C(52) H(46) 2.877 ? . .
C(52) H(48) 3.255 ? . .
C(52) H(50) 3.251 ? . .
C(52) H(51) 2.031 ? . .
H(1) Ge(1) 2.461 ? . .
H(1) C(2) 1.925 ? . .
H(1) C(3) 3.330 ? . .
H(1) C(9) 3.597 ? . .
H(1) C(12) 3.261 ? . 1_545
H(1) C(21) 3.050 ? . .
H(1) C(22) 3.200 ? . .
H(1) C(29) 3.223 ? . .
H(1) C(30) 2.994 ? . .
H(1) C(31) 3.058 ? . .
H(1) C(32) 3.326 ? . .
H(1) C(33) 3.515 ? . .
H(1) C(34) 3.460 ? . .
H(1) H(2) 2.122 ? . .
H(1) H(12) 2.468 ? . 1_545
H(1) H(13) 3.249 ? . 1_545
H(1) H(14) 3.372 ? . .
H(1) H(22) 2.899 ? . .
H(1) H(30) 3.369 ? . .
H(1) H(31) 3.464 ? . .
H(2) C(1) 1.948 ? . .
H(2) C(3) 2.064 ? . .
H(2) C(4) 3.332 ? . .
H(2) C(6) 3.296 ? . 2_645
H(2) C(8) 2.579 ? . .
H(2) C(30) 3.031 ? . .
H(2) C(31) 3.409 ? . .
H(2) H(1) 2.122 ? . .
H(2) H(6) 3.100 ? . 2_645
H(2) H(8) 2.372 ? . .
H(2) H(13) 3.391 ? . 1_545
H(2) H(30) 2.757 ? . .
H(2) H(31) 3.420 ? . .
H(2) H(36) 3.522 ? . .
H(2) H(37) 3.420 ? . 2_645
H(4) Ge(1) 2.819 ? . .
H(4) C(1) 2.924 ? . .
H(4) C(2) 2.732 ? . .
H(4) C(3) 2.049 ? . .
H(4) C(5) 2.026 ? . .
H(4) C(6) 3.255 ? . .
H(4) C(8) 3.263 ? . .
H(4) C(9) 3.049 ? . .
H(4) C(14) 3.014 ? . .
H(4) C(15) 2.876 ? . .
H(4) C(16) 3.317 ? . .
H(4) C(37) 3.573 ? . 2_655
H(4) C(38) 3.024 ? . 2_655
H(4) C(39) 3.508 ? . 2_655
H(4) H(5) 2.321 ? . .
H(4) H(8) 3.431 ? . 2_655
H(4) H(14) 2.668 ? . .
H(4) H(16) 3.340 ? . .
H(4) H(38) 2.830 ? . 2_655
H(5) C(3) 3.285 ? . .
H(5) C(4) 2.031 ? . .
H(5) C(6) 2.045 ? . .
H(5) C(7) 3.261 ? . .
H(5) C(35) 3.070 ? . 2_655
H(5) C(36) 3.110 ? . 2_655
H(5) C(37) 3.028 ? . 2_655
H(5) C(38) 2.875 ? . 2_655
H(5) C(39) 2.782 ? . 2_655
H(5) C(40) 2.888 ? . 2_655
H(5) H(4) 2.321 ? . .
H(5) H(6) 2.346 ? . .
H(5) H(8) 3.239 ? . 2_655
H(5) H(38) 3.389 ? . 2_655
H(5) H(39) 3.242 ? . 2_655
H(5) H(40) 3.411 ? . 2_655
H(5) H(42) 3.247 ? . 2_645
H(5) H(43) 3.414 ? . 2_645
H(5) H(48) 3.364 ? . 2_655
H(6) C(4) 3.259 ? . .
H(6) C(5) 2.037 ? . .
H(6) C(7) 2.029 ? . .
H(6) C(8) 3.256 ? . .
H(6) C(27) 3.577 ? . 2_645
H(6) C(30) 3.496 ? . 2_655
H(6) C(31) 3.193 ? . 2_655
H(6) H(2) 3.100 ? . 2_655
H(6) H(5) 2.346 ? . .
H(6) H(7) 2.329 ? . .
H(6) H(13) 3.182 ? . 2_645
H(6) H(27) 2.635 ? . 2_645
H(6) H(30) 3.048 ? . 2_655
H(6) H(31) 2.429 ? . 2_655
H(6) H(42) 3.066 ? . 2_645
H(6) H(48) 3.493 ? . 2_655
H(7) C(3) 3.285 ? . .
H(7) C(5) 3.255 ? . .
H(7) C(6) 2.028 ? . .
H(7) C(8) 2.039 ? . .
H(7) C(13) 3.039 ? . 2_645
H(7) C(14) 3.030 ? . 2_645
H(7) C(27) 3.225 ? . 2_645
H(7) C(28) 3.506 ? . 2_645
H(7) H(6) 2.329 ? . .
H(7) H(8) 2.330 ? . .
H(7) H(13) 2.467 ? . 2_645
H(7) H(14) 2.451 ? . 2_645
H(7) H(27) 2.671 ? . 2_645
H(7) H(28) 3.305 ? . 2_645
H(7) H(36) 2.968 ? . 2_645
H(7) H(37) 3.066 ? . .
H(8) C(2) 2.601 ? . .
H(8) C(3) 2.041 ? . .
H(8) C(3) 3.508 ? . 2_645
H(8) C(4) 3.262 ? . .
H(8) C(4) 3.089 ? . 2_645
H(8) C(5) 2.962 ? . 2_645
H(8) C(6) 3.246 ? . .
H(8) C(6) 3.264 ? . 2_645
H(8) C(7) 2.029 ? . .
H(8) C(37) 3.432 ? . .
H(8) H(2) 2.372 ? . .
H(8) H(4) 3.431 ? . 2_645
H(8) H(5) 3.239 ? . 2_645
H(8) H(7) 2.330 ? . .
H(8) H(36) 2.941 ? . 2_645
H(8) H(37) 3.141 ? . .
H(8) H(37) 3.123 ? . 2_645
H(10) Ge(1) 2.956 ? . .
H(10) C(9) 2.040 ? . .
H(10) C(11) 2.033 ? . .
H(10) C(12) 3.261 ? . .
H(10) C(14) 3.256 ? . .
H(10) C(19) 3.391 ? . 3_666
H(10) C(20) 3.341 ? . .
H(10) C(20) 3.152 ? . 3_666
H(10) C(21) 3.095 ? . .
H(10) C(22) 3.564 ? . .
H(10) C(25) 3.527 ? . 3_666
H(10) C(26) 3.089 ? . 3_666
H(10) H(11) 2.331 ? . .
H(10) H(19) 3.357 ? . 3_666
H(10) H(20) 2.563 ? . .
H(10) H(20) 2.946 ? . 3_666
H(10) H(25) 3.433 ? . 3_666
H(10) H(26) 2.632 ? . 3_666
H(11) C(9) 3.270 ? . .
H(11) C(10) 2.034 ? . .
H(11) C(12) 2.031 ? . .
H(11) C(13) 3.244 ? . .
H(11) C(21) 3.565 ? . 1_565
H(11) C(24) 3.327 ? . 1_565
H(11) C(25) 2.793 ? . 1_565
H(11) C(25) 3.513 ? . 3_666
H(11) C(26) 2.927 ? . 1_565
H(11) C(26) 3.306 ? . 3_666
H(11) H(10) 2.331 ? . .
H(11) H(12) 2.334 ? . .
H(11) H(25) 2.929 ? . 1_565
H(11) H(25) 3.005 ? . 3_666
H(11) H(26) 3.132 ? . 1_565
H(11) H(26) 2.572 ? . 3_666
H(11) H(50) 3.075 ? . 3_766
H(11) H(51) 3.378 ? . 3_766
H(12) Ge(1) 3.587 ? . 1_565
H(12) C(1) 2.999 ? . 1_565
H(12) C(10) 3.263 ? . .
H(12) C(11) 2.036 ? . .
H(12) C(13) 2.026 ? . .
H(12) C(14) 3.261 ? . .
H(12) C(21) 2.950 ? . 1_565
H(12) C(22) 3.174 ? . 1_565
H(12) C(26) 3.302 ? . 1_565
H(12) C(50) 3.598 ? . 3_766
H(12) H(1) 2.468 ? . 1_565
H(12) H(11) 2.334 ? . .
H(12) H(13) 2.329 ? . .
H(12) H(22) 3.488 ? . 1_565
H(12) H(32) 3.532 ? . 1_565
H(12) H(50) 2.774 ? . 3_766
H(12) H(51) 3.520 ? . 3_766
H(13) C(6) 3.499 ? . 2_655
H(13) C(7) 3.138 ? . 2_655
H(13) C(9) 3.277 ? . .
H(13) C(11) 3.247 ? . .
H(13) C(12) 2.026 ? . .
H(13) C(14) 2.041 ? . .
H(13) C(31) 3.390 ? . 1_565
H(13) H(1) 3.249 ? . 1_565
H(13) H(2) 3.391 ? . 1_565
H(13) H(6) 3.182 ? . 2_655
H(13) H(7) 2.467 ? . 2_655
H(13) H(12) 2.329 ? . .
H(13) H(14) 2.340 ? . .
H(13) H(28) 3.107 ? . .
H(13) H(31) 2.927 ? . 1_565
H(13) H(32) 3.565 ? . 1_565
H(13) H(37) 3.185 ? . 2_655
H(14) Ge(1) 3.013 ? . .
H(14) C(1) 2.917 ? . .
H(14) C(2) 3.215 ? . .
H(14) C(3) 3.516 ? . .
H(14) C(4) 3.245 ? . .
H(14) C(7) 3.367 ? . 2_655
H(14) C(9) 2.037 ? . .
H(14) C(10) 3.254 ? . .
H(14) C(12) 3.257 ? . .
H(14) C(13) 2.043 ? . .
H(14) C(28) 3.255 ? . .
H(14) H(1) 3.372 ? . .
H(14) H(4) 2.668 ? . .
H(14) H(7) 2.451 ? . 2_655
H(14) H(13) 2.340 ? . .
H(14) H(28) 2.867 ? . .
H(14) H(38) 3.320 ? . 2_655
H(16) Ge(1) 2.979 ? . .
H(16) C(1) 3.104 ? . .
H(16) C(2) 3.259 ? . .
H(16) C(3) 3.247 ? . .
H(16) C(4) 3.358 ? . .
H(16) C(15) 2.039 ? . .
H(16) C(17) 2.032 ? . .
H(16) C(18) 3.250 ? . .
H(16) C(20) 3.255 ? . .
H(16) C(36) 3.547 ? . 2_645
H(16) C(37) 2.975 ? . 2_645
H(16) C(38) 3.100 ? . 2_645
H(16) H(4) 3.340 ? . .
H(16) H(17) 2.335 ? . .
H(16) H(25) 3.443 ? . 3_656
H(16) H(37) 3.051 ? . 2_645
H(16) H(38) 3.253 ? . 2_645
H(17) C(15) 3.281 ? . .
H(17) C(16) 2.040 ? . .
H(17) C(18) 2.029 ? . .
H(17) C(19) 3.255 ? . .
H(17) C(24) 3.544 ? . 3_656
H(17) C(35) 3.418 ? . 2_645
H(17) C(38) 3.327 ? . 2_645
H(17) C(39) 3.024 ? . 2_645
H(17) C(40) 3.055 ? . 2_645
H(17) C(42) 3.292 ? . 2_645
H(17) H(16) 2.335 ? . .
H(17) H(18) 2.323 ? . .
H(17) H(24) 2.743 ? . 3_656
H(17) H(25) 3.408 ? . 3_656
H(17) H(39) 3.350 ? . 2_645
H(17) H(40) 3.377 ? . 2_645
H(17) H(42) 3.234 ? . 2_645
H(17) H(44) 3.539 ? . 1_445
H(18) C(16) 3.251 ? . .
H(18) C(17) 2.025 ? . .
H(18) C(19) 2.033 ? . .
H(18) C(20) 3.263 ? . .
H(18) C(43) 3.367 ? . 2_645
H(18) C(44) 3.587 ? . 2_645
H(18) C(49) 3.487 ? . 1_455
H(18) C(50) 3.431 ? . 1_455
H(18) C(51) 3.571 ? . 1_455
H(18) H(17) 2.323 ? . .
H(18) H(19) 2.341 ? . .
H(18) H(24) 3.315 ? . 3_656
H(18) H(43) 3.338 ? . 2_645
H(18) H(46) 3.080 ? . 1_455
H(19) C(15) 3.281 ? . .
H(19) C(17) 3.257 ? . .
H(19) C(18) 2.039 ? . .
H(19) C(20) 2.045 ? . .
H(19) C(22) 3.193 ? . 3_666
H(19) C(23) 2.968 ? . 3_666
H(19) C(24) 3.376 ? . 3_666
H(19) C(46) 3.521 ? . 1_455
H(19) C(51) 3.466 ? . 1_455
H(19) C(52) 3.563 ? . 1_455
H(19) H(10) 3.357 ? . 3_666
H(19) H(18) 2.341 ? . .
H(19) H(20) 2.342 ? . .
H(19) H(22) 3.447 ? . 3_666
H(19) H(23) 3.097 ? . 3_666
H(19) H(39) 3.394 ? . 2_655
H(19) H(45) 3.365 ? . 1_455
H(19) H(46) 2.753 ? . 1_455
H(19) H(51) 3.423 ? . 1_455
H(19) H(52) 3.577 ? . 1_455
H(20) Ge(1) 2.984 ? . .
H(20) C(9) 3.190 ? . .
H(20) C(10) 3.001 ? . .
H(20) C(15) 2.036 ? . .
H(20) C(16) 3.253 ? . .
H(20) C(18) 3.260 ? . .
H(20) C(19) 2.042 ? . .
H(20) C(21) 3.546 ? . 3_666
H(20) C(24) 3.488 ? . 3_666
H(20) C(25) 3.156 ? . 3_666
H(20) C(26) 3.191 ? . 3_666
H(20) H(10) 2.563 ? . .
H(20) H(10) 2.946 ? . 3_666
H(20) H(19) 2.342 ? . .
H(20) H(25) 3.442 ? . 3_666
H(20) H(26) 3.360 ? . .
H(20) H(26) 3.500 ? . 3_666
H(20) H(38) 3.430 ? . 2_655
H(20) H(39) 3.102 ? . 2_655
H(22) Ge(1) 2.961 ? . .
H(22) C(1) 3.353 ? . .
H(22) C(9) 3.207 ? . .
H(22) C(21) 2.042 ? . .
H(22) C(23) 2.025 ? . .
H(22) C(24) 3.252 ? . .
H(22) C(26) 3.252 ? . .
H(22) C(33) 3.043 ? . .
H(22) C(34) 3.072 ? . .
H(22) C(52) 3.574 ? . 3_766
H(22) H(1) 2.899 ? . .
H(22) H(12) 3.488 ? . 1_545
H(22) H(19) 3.447 ? . 3_666
H(22) H(23) 2.319 ? . .
H(22) H(33) 2.993 ? . .
H(22) H(34) 3.044 ? . .
H(22) H(51) 3.036 ? . 3_766
H(22) H(52) 2.919 ? . 3_766
H(23) C(21) 3.274 ? . .
H(23) C(22) 2.028 ? . .
H(23) C(24) 2.034 ? . .
H(23) C(25) 3.257 ? . .
H(23) C(41) 3.598 ? . 3_766
H(23) C(45) 3.002 ? . 3_766
H(23) C(46) 2.866 ? . 3_766
H(23) C(49) 3.260 ? . 3_756
H(23) C(50) 3.408 ? . 3_756
H(23) H(19) 3.097 ? . 3_666
H(23) H(22) 2.319 ? . .
H(23) H(24) 2.338 ? . .
H(23) H(33) 3.040 ? . .
H(23) H(45) 3.039 ? . 3_766
H(23) H(46) 2.818 ? . 3_766
H(23) H(49) 2.562 ? . 3_756
H(23) H(50) 2.871 ? . 3_756
H(23) H(52) 2.968 ? . 3_766
H(24) C(17) 3.126 ? . 3_656
H(24) C(18) 3.440 ? . 3_656
H(24) C(22) 3.256 ? . .
H(24) C(23) 2.034 ? . .
H(24) C(25) 2.038 ? . .
H(24) C(26) 3.263 ? . .
H(24) C(39) 3.237 ? . 4_455
H(24) C(45) 3.078 ? . 3_766
H(24) H(17) 2.743 ? . 3_656
H(24) H(18) 3.315 ? . 3_656
H(24) H(23) 2.338 ? . .
H(24) H(25) 2.340 ? . .
H(24) H(39) 2.728 ? . 4_455
H(24) H(44) 3.583 ? . 3_766
H(24) H(45) 2.597 ? . 3_766
H(24) H(49) 3.417 ? . 3_756
H(24) H(50) 3.305 ? . 3_756
H(25) C(10) 3.446 ? . 3_666
H(25) C(11) 3.198 ? . 3_666
H(25) C(16) 3.406 ? . 3_656
H(25) C(17) 3.381 ? . 3_656
H(25) C(21) 3.273 ? . .
H(25) C(23) 3.252 ? . .
H(25) C(24) 2.036 ? . .
H(25) C(26) 2.037 ? . .
H(25) C(38) 3.568 ? . 4_455
H(25) H(10) 3.433 ? . 3_666
H(25) H(11) 2.929 ? . 1_545
H(25) H(11) 3.005 ? . 3_666
H(25) H(16) 3.443 ? . 3_656
H(25) H(17) 3.408 ? . 3_656
H(25) H(20) 3.442 ? . 3_666
H(25) H(24) 2.340 ? . .
H(25) H(26) 2.330 ? . .
H(25) H(26) 2.946 ? . 3_656
H(25) H(38) 3.125 ? . 4_455
H(25) H(39) 3.376 ? . 4_455
H(26) Ge(1) 3.019 ? . .
H(26) C(10) 3.158 ? . 3_666
H(26) C(11) 3.127 ? . 3_666
H(26) C(15) 2.811 ? . .
H(26) C(16) 3.305 ? . .
H(26) C(20) 3.129 ? . .
H(26) C(21) 2.035 ? . .
H(26) C(22) 3.254 ? . .
H(26) C(24) 3.260 ? . .
H(26) C(25) 2.032 ? . .
H(26) C(25) 3.538 ? . 3_656
H(26) H(10) 2.632 ? . 3_666
H(26) H(11) 3.132 ? . 1_545
H(26) H(11) 2.572 ? . 3_666
H(26) H(20) 3.360 ? . .
H(26) H(20) 3.500 ? . 3_666
H(26) H(25) 2.330 ? . .
H(26) H(25) 2.946 ? . 3_656
H(26) H(26) 3.596 ? . 3_656
H(27) Ge(2) 2.496 ? . .
H(27) C(6) 2.982 ? . 2_655
H(27) C(7) 3.002 ? . 2_655
H(27) C(28) 1.936 ? . .
H(27) C(29) 3.334 ? . .
H(27) C(41) 3.109 ? . .
H(27) C(42) 3.177 ? . .
H(27) H(6) 2.635 ? . 2_655
H(27) H(7) 2.671 ? . 2_655
H(27) H(28) 2.144 ? . .
H(27) H(31) 3.274 ? . 1_565
H(27) H(36) 3.103 ? . .
H(27) H(42) 2.761 ? . .
H(28) C(13) 3.336 ? . .
H(28) C(14) 3.211 ? . .
H(28) C(27) 1.943 ? . .
H(28) C(29) 2.076 ? . .
H(28) C(30) 3.296 ? . .
H(28) C(34) 2.639 ? . .
H(28) H(7) 3.305 ? . 2_655
H(28) H(13) 3.107 ? . .
H(28) H(14) 2.867 ? . .
H(28) H(27) 2.144 ? . .
H(28) H(30) 3.563 ? . .
H(28) H(31) 3.545 ? . 1_565
H(28) H(33) 3.529 ? . 3_766
H(28) H(34) 2.469 ? . .
H(30) Ge(2) 2.894 ? . .
H(30) C(2) 3.452 ? . .
H(30) C(27) 2.915 ? . .
H(30) C(28) 2.701 ? . .
H(30) C(29) 2.033 ? . .
H(30) C(31) 2.029 ? . .
H(30) C(32) 3.259 ? . .
H(30) C(34) 3.260 ? . .
H(30) C(35) 3.170 ? . .
H(30) C(36) 3.470 ? . .
H(30) C(47) 2.929 ? . .
H(30) C(48) 3.076 ? . .
H(30) H(1) 3.369 ? . .
H(30) H(2) 2.757 ? . .
H(30) H(6) 3.048 ? . 2_645
H(30) H(28) 3.563 ? . .
H(30) H(31) 2.324 ? . .
H(30) H(36) 3.284 ? . .
H(30) H(48) 2.998 ? . .
H(31) C(6) 3.348 ? . 2_645
H(31) C(29) 3.269 ? . .
H(31) C(30) 2.032 ? . .
H(31) C(32) 2.038 ? . .
H(31) C(33) 3.255 ? . .
H(31) H(1) 3.464 ? . .
H(31) H(2) 3.420 ? . .
H(31) H(6) 2.429 ? . 2_645
H(31) H(13) 2.927 ? . 1_545
H(31) H(27) 3.274 ? . 1_545
H(31) H(28) 3.545 ? . 1_545
H(31) H(30) 2.324 ? . .
H(31) H(32) 2.340 ? . .
H(32) C(30) 3.261 ? . .
H(32) C(31) 2.037 ? . .
H(32) C(31) 3.589 ? . 3_756
H(32) C(32) 3.097 ? . 3_756
H(32) C(33) 2.038 ? . .
H(32) C(33) 3.595 ? . 3_756
H(32) C(34) 3.260 ? . .
H(32) C(50) 3.077 ? . 3_756
H(32) C(51) 3.522 ? . 3_756
H(32) H(12) 3.532 ? . 1_545
H(32) H(13) 3.565 ? . 1_545
H(32) H(31) 2.340 ? . .
H(32) H(32) 2.933 ? . 3_756
H(32) H(33) 2.342 ? . .
H(32) H(50) 2.894 ? . 3_756
H(33) C(22) 3.526 ? . .
H(33) C(23) 3.553 ? . .
H(33) C(27) 3.597 ? . 3_766
H(33) C(29) 3.276 ? . .
H(33) C(31) 3.254 ? . .
H(33) C(32) 2.034 ? . .
H(33) C(34) 2.026 ? . .
H(33) C(49) 3.531 ? . 3_756
H(33) H(22) 2.993 ? . .
H(33) H(23) 3.040 ? . .
H(33) H(28) 3.529 ? . 3_766
H(33) H(32) 2.342 ? . .
H(33) H(34) 2.319 ? . .
H(33) H(49) 3.128 ? . 3_756
H(33) H(50) 3.295 ? . 3_756
H(33) H(52) 2.936 ? . 3_766
H(34) C(28) 2.628 ? . .
H(34) C(28) 3.510 ? . 3_766
H(34) C(29) 2.054 ? . .
H(34) C(29) 3.443 ? . 3_766
H(34) C(30) 3.261 ? . .
H(34) C(32) 3.257 ? . .
H(34) C(33) 2.028 ? . .
H(34) C(34) 3.151 ? . 3_766
H(34) C(51) 3.328 ? . 3_766
H(34) C(52) 3.011 ? . 3_766
H(34) H(22) 3.044 ? . .
H(34) H(28) 2.469 ? . .
H(34) H(33) 2.319 ? . .
H(34) H(34) 2.921 ? . 3_766
H(34) H(51) 3.078 ? . 3_766
H(34) H(52) 2.468 ? . 3_766
H(36) Ge(2) 3.018 ? . .
H(36) C(7) 3.015 ? . 2_655
H(36) C(8) 2.987 ? . 2_655
H(36) C(27) 3.010 ? . .
H(36) C(35) 2.047 ? . .
H(36) C(37) 2.039 ? . .
H(36) C(38) 3.266 ? . .
H(36) C(40) 3.258 ? . .
H(36) H(2) 3.522 ? . .
H(36) H(7) 2.968 ? . 2_655
H(36) H(8) 2.941 ? . 2_655
H(36) H(27) 3.103 ? . .
H(36) H(30) 3.284 ? . .
H(36) H(37) 2.338 ? . .
H(36) H(42) 3.585 ? . .
H(37) C(2) 3.476 ? . 2_655
H(37) C(7) 3.093 ? . .
H(37) C(8) 3.156 ? . .
H(37) C(8) 3.419 ? . 2_655
H(37) C(13) 3.344 ? . 2_645
H(37) C(35) 3.280 ? . .
H(37) C(36) 2.040 ? . .
H(37) C(38) 2.031 ? . .
H(37) C(39) 3.255 ? . .
H(37) H(2) 3.420 ? . 2_655
H(37) H(7) 3.066 ? . .
H(37) H(8) 3.141 ? . .
H(37) H(8) 3.123 ? . 2_655
H(37) H(13) 3.185 ? . 2_645
H(37) H(16) 3.051 ? . 2_655
H(37) H(36) 2.338 ? . .
H(37) H(38) 2.335 ? . .
H(38) C(9) 2.947 ? . 2_645
H(38) C(10) 3.203 ? . 2_645
H(38) C(11) 3.390 ? . 2_645
H(38) C(12) 3.343 ? . 2_645
H(38) C(13) 3.115 ? . 2_645
H(38) C(14) 2.907 ? . 2_645
H(38) C(36) 3.265 ? . .
H(38) C(37) 2.035 ? . .
H(38) C(39) 2.033 ? . .
H(38) C(40) 3.259 ? . .
H(38) H(4) 2.830 ? . 2_645
H(38) H(5) 3.389 ? . 2_645
H(38) H(14) 3.320 ? . 2_645
H(38) H(16) 3.253 ? . 2_655
H(38) H(20) 3.430 ? . 2_645
H(38) H(25) 3.125 ? . 4_554
H(38) H(37) 2.335 ? . .
H(38) H(39) 2.330 ? . .
H(39) C(19) 3.352 ? . 2_645
H(39) C(20) 3.183 ? . 2_645
H(39) C(24) 3.119 ? . 4_554
H(39) C(25) 3.483 ? . 4_554
H(39) C(35) 3.281 ? . .
H(39) C(37) 3.252 ? . .
H(39) C(38) 2.032 ? . .
H(39) C(40) 2.044 ? . .
H(39) C(45) 3.406 ? . 2_745
H(39) H(5) 3.242 ? . 2_645
H(39) H(17) 3.350 ? . 2_655
H(39) H(19) 3.394 ? . 2_645
H(39) H(20) 3.102 ? . 2_645
H(39) H(24) 2.728 ? . 4_554
H(39) H(25) 3.376 ? . 4_554
H(39) H(38) 2.330 ? . .
H(39) H(40) 2.337 ? . .
H(39) H(43) 3.280 ? . 1_545
H(39) H(45) 2.453 ? . 2_745
H(40) Ge(2) 2.957 ? . .
H(40) C(35) 2.034 ? . .
H(40) C(36) 3.253 ? . .
H(40) C(38) 3.257 ? . .
H(40) C(39) 2.032 ? . .
H(40) C(41) 3.474 ? . .
H(40) C(44) 3.170 ? . 2_745
H(40) C(45) 2.966 ? . 2_745
H(40) C(47) 3.321 ? . .
H(40) C(48) 3.121 ? . .
H(40) H(5) 3.411 ? . 2_645
H(40) H(17) 3.377 ? . 2_655
H(40) H(39) 2.337 ? . .
H(40) H(43) 2.922 ? . 1_545
H(40) H(44) 2.770 ? . 2_745
H(40) H(45) 2.349 ? . 2_745
H(40) H(48) 2.531 ? . .
H(42) Ge(2) 2.985 ? . .
H(42) C(5) 3.135 ? . 2_655
H(42) C(6) 3.034 ? . 2_655
H(42) C(17) 3.441 ? . 2_655
H(42) C(27) 3.268 ? . .
H(42) C(35) 3.384 ? . .
H(42) C(41) 2.039 ? . .
H(42) C(43) 2.018 ? . .
H(42) C(44) 3.247 ? . .
H(42) C(46) 3.245 ? . .
H(42) H(5) 3.247 ? . 2_655
H(42) H(6) 3.066 ? . 2_655
H(42) H(17) 3.234 ? . 2_655
H(42) H(27) 2.761 ? . .
H(42) H(36) 3.585 ? . .
H(42) H(43) 2.310 ? . .
H(42) H(48) 3.590 ? . 1_565
H(43) C(18) 3.329 ? . 2_655
H(43) C(39) 3.572 ? . 1_565
H(43) C(40) 3.380 ? . 1_565
H(43) C(41) 3.269 ? . .
H(43) C(42) 2.023 ? . .
H(43) C(44) 2.033 ? . .
H(43) C(45) 3.243 ? . .
H(43) C(45) 3.530 ? . 2_755
H(43) C(48) 3.561 ? . 1_565
H(43) H(5) 3.414 ? . 2_655
H(43) H(18) 3.338 ? . 2_655
H(43) H(39) 3.280 ? . 1_565
H(43) H(40) 2.922 ? . 1_565
H(43) H(42) 2.310 ? . .
H(43) H(44) 2.340 ? . .
H(43) H(45) 3.067 ? . 2_755
H(43) H(48) 2.804 ? . 1_565
H(43) H(49) 3.571 ? . 1_565
H(44) C(40) 3.475 ? . 2_755
H(44) C(41) 3.430 ? . 2_755
H(44) C(42) 3.256 ? . .
H(44) C(43) 2.038 ? . .
H(44) C(45) 2.034 ? . .
H(44) C(45) 3.193 ? . 2_755
H(44) C(46) 3.260 ? . .
H(44) C(46) 2.911 ? . 2_755
H(44) H(17) 3.539 ? . 1_665
H(44) H(24) 3.583 ? . 3_766
H(44) H(40) 2.770 ? . 2_755
H(44) H(43) 2.340 ? . .
H(44) H(45) 2.337 ? . .
H(44) H(45) 3.396 ? . 2_755
H(44) H(46) 2.931 ? . 2_755
H(45) C(23) 3.401 ? . 3_766
H(45) C(24) 3.172 ? . 3_766
H(45) C(39) 2.989 ? . 2_755
H(45) C(40) 2.951 ? . 2_755
H(45) C(41) 3.271 ? . .
H(45) C(43) 3.247 ? . .
H(45) C(44) 2.031 ? . .
H(45) C(46) 2.034 ? . .
H(45) H(19) 3.365 ? . 1_655
H(45) H(23) 3.039 ? . 3_766
H(45) H(24) 2.597 ? . 3_766
H(45) H(39) 2.453 ? . 2_755
H(45) H(40) 2.349 ? . 2_755
H(45) H(43) 3.067 ? . 2_745
H(45) H(44) 2.337 ? . .
H(45) H(44) 3.396 ? . 2_745
H(45) H(46) 2.328 ? . .
H(46) Ge(2) 2.997 ? . .
H(46) C(18) 3.542 ? . 1_655
H(46) C(19) 3.374 ? . 1_655
H(46) C(23) 3.476 ? . 3_766
H(46) C(41) 2.027 ? . .
H(46) C(42) 3.242 ? . .
H(46) C(44) 3.252 ? . .
H(46) C(44) 3.593 ? . 2_745
H(46) C(45) 2.030 ? . .
H(46) C(47) 2.846 ? . .
H(46) C(52) 2.877 ? . .
H(46) H(18) 3.080 ? . 1_655
H(46) H(19) 2.753 ? . 1_655
H(46) H(23) 2.818 ? . 3_766
H(46) H(44) 2.931 ? . 2_745
H(46) H(45) 2.328 ? . .
H(46) H(52) 2.800 ? . .
H(48) Ge(2) 3.028 ? . .
H(48) C(30) 3.569 ? . .
H(48) C(35) 3.041 ? . .
H(48) C(40) 2.914 ? . .
H(48) C(42) 3.528 ? . 1_545
H(48) C(43) 3.069 ? . 1_545
H(48) C(47) 2.031 ? . .
H(48) C(49) 2.036 ? . .
H(48) C(50) 3.262 ? . .
H(48) C(52) 3.255 ? . .
H(48) H(5) 3.364 ? . 2_645
H(48) H(6) 3.493 ? . 2_645
H(48) H(30) 2.998 ? . .
H(48) H(40) 2.531 ? . .
H(48) H(42) 3.590 ? . 1_545
H(48) H(43) 2.804 ? . 1_545
H(48) H(49) 2.337 ? . .
H(49) C(23) 3.222 ? . 3_756
H(49) C(41) 3.487 ? . 1_545
H(49) C(42) 3.301 ? . 1_545
H(49) C(43) 3.156 ? . 1_545
H(49) C(44) 3.186 ? . 1_545
H(49) C(45) 3.366 ? . 1_545
H(49) C(46) 3.513 ? . 1_545
H(49) C(47) 3.276 ? . .
H(49) C(48) 2.042 ? . .
H(49) C(50) 2.044 ? . .
H(49) C(51) 3.266 ? . .
H(49) H(23) 2.562 ? . 3_756
H(49) H(24) 3.417 ? . 3_756
H(49) H(33) 3.128 ? . 3_756
H(49) H(43) 3.571 ? . 1_545
H(49) H(48) 2.337 ? . .
H(49) H(50) 2.347 ? . .
H(50) C(11) 3.173 ? . 3_766
H(50) C(12) 2.994 ? . 3_766
H(50) C(22) 3.401 ? . 3_756
H(50) C(23) 2.856 ? . 3_756
H(50) C(24) 3.126 ? . 3_756
H(50) C(32) 3.435 ? . 3_756
H(50) C(48) 3.263 ? . .
H(50) C(49) 2.040 ? . .
H(50) C(51) 2.031 ? . .
H(50) C(52) 3.251 ? . .
H(50) H(11) 3.075 ? . 3_766
H(50) H(12) 2.774 ? . 3_766
H(50) H(23) 2.871 ? . 3_756
H(50) H(24) 3.305 ? . 3_756
H(50) H(32) 2.894 ? . 3_756
H(50) H(33) 3.295 ? . 3_756
H(50) H(49) 2.347 ? . .
H(50) H(51) 2.337 ? . .
H(51) C(9) 3.367 ? . 3_766
H(51) C(10) 3.132 ? . 3_766
H(51) C(11) 2.979 ? . 3_766
H(51) C(12) 3.068 ? . 3_766
H(51) C(13) 3.269 ? . 3_766
H(51) C(14) 3.404 ? . 3_766
H(51) C(47) 3.282 ? . .
H(51) C(49) 3.264 ? . .
H(51) C(50) 2.038 ? . .
H(51) C(52) 2.031 ? . .
H(51) H(11) 3.378 ? . 3_766
H(51) H(12) 3.520 ? . 3_766
H(51) H(19) 3.423 ? . 1_655
H(51) H(22) 3.036 ? . 3_766
H(51) H(34) 3.078 ? . 3_766
H(51) H(50) 2.337 ? . .
H(51) H(52) 2.318 ? . .
H(52) Ge(2) 2.932 ? . .
H(52) C(22) 3.523 ? . 3_766
H(52) C(23) 3.547 ? . 3_766
H(52) C(27) 3.324 ? . .
H(52) C(33) 3.419 ? . 3_766
H(52) C(34) 3.191 ? . 3_766
H(52) C(41) 3.378 ? . .
H(52) C(46) 3.288 ? . .
H(52) C(47) 2.044 ? . .
H(52) C(48) 3.250 ? . .
H(52) C(50) 3.245 ? . .
H(52) C(51) 2.022 ? . .
H(52) H(19) 3.577 ? . 1_655
H(52) H(22) 2.919 ? . 3_766
H(52) H(23) 2.968 ? . 3_766
H(52) H(33) 2.936 ? . 3_766
H(52) H(34) 2.468 ? . 3_766
H(52) H(46) 2.800 ? . .
H(52) H(51) 2.318 ? . .

loop_
_geom_torsion_atom_site_label_1
_geom_torsion_atom_site_label_2
_geom_torsion_atom_site_label_3
_geom_torsion_atom_site_label_4
_geom_torsion
_geom_torsion_publ_flag
_geom_torsion_site_symmetry_1
_geom_torsion_site_symmetry_2
_geom_torsion_site_symmetry_3
_geom_torsion_site_symmetry_4
C(1) Ge(1) C(9) C(10) -160.6(2) ? . . . .
C(1) Ge(1) C(9) C(14) 16.4(2) ? . . . .
C(9) Ge(1) C(1) C(2) -85.9(3) ? . . . .
C(1) Ge(1) C(15) C(16) 23.4(2) ? . . . .
C(1) Ge(1) C(15) C(20) -164.2(2) ? . . . .
C(15) Ge(1) C(1) C(2) 43.1(3) ? . . . .
C(1) Ge(1) C(21) C(22) 60.7(2) ? . . . .
C(1) Ge(1) C(21) C(26) -118.9(2) ? . . . .
C(21) Ge(1) C(1) C(2) 161.2(3) ? . . . .
C(9) Ge(1) C(15) C(16) 150.0(2) ? . . . .
C(9) Ge(1) C(15) C(20) -37.6(2) ? . . . .
C(15) Ge(1) C(9) C(10) 69.3(2) ? . . . .
C(15) Ge(1) C(9) C(14) -113.7(2) ? . . . .
C(9) Ge(1) C(21) C(22) -54.5(2) ? . . . .
C(9) Ge(1) C(21) C(26) 125.8(2) ? . . . .
C(21) Ge(1) C(9) C(10) -46.8(2) ? . . . .
C(21) Ge(1) C(9) C(14) 130.1(2) ? . . . .
C(15) Ge(1) C(21) C(22) -175.4(2) ? . . . .
C(15) Ge(1) C(21) C(26) 5.0(2) ? . . . .
C(21) Ge(1) C(15) C(16) -94.6(2) ? . . . .
C(21) Ge(1) C(15) C(20) 77.7(2) ? . . . .
C(27) Ge(2) C(35) C(36) 8.8(3) ? . . . .
C(27) Ge(2) C(35) C(40) 179.3(2) ? . . . .
C(35) Ge(2) C(27) C(28) 99.6(3) ? . . . .
C(27) Ge(2) C(41) C(42) -57.3(2) ? . . . .
C(27) Ge(2) C(41) C(46) 125.3(2) ? . . . .
C(41) Ge(2) C(27) C(28) -146.4(3) ? . . . .
C(27) Ge(2) C(47) C(48) 125.6(2) ? . . . .
C(27) Ge(2) C(47) C(52) -53.0(2) ? . . . .
C(47) Ge(2) C(27) C(28) -29.2(3) ? . . . .
C(35) Ge(2) C(41) C(42) 62.1(2) ? . . . .
C(35) Ge(2) C(41) C(46) -115.3(2) ? . . . .
C(41) Ge(2) C(35) C(36) -105.0(2) ? . . . .
C(41) Ge(2) C(35) C(40) 65.5(2) ? . . . .
C(35) Ge(2) C(47) C(48) -3.2(3) ? . . . .
C(35) Ge(2) C(47) C(52) 178.1(2) ? . . . .
C(47) Ge(2) C(35) C(36) 137.0(2) ? . . . .
C(47) Ge(2) C(35) C(40) -52.5(2) ? . . . .
C(41) Ge(2) C(47) C(48) -119.4(2) ? . . . .
C(41) Ge(2) C(47) C(52) 62.0(2) ? . . . .
C(47) Ge(2) C(41) C(42) -176.8(2) ? . . . .
C(47) Ge(2) C(41) C(46) 5.8(2) ? . . . .
Ge(1) C(1) C(2) C(3) 1.4(5) ? . . . .
C(1) C(2) C(3) C(4) 20.1(5) ? . . . .
C(1) C(2) C(3) C(8) -161.0(3) ? . . . .
C(2) C(3) C(4) C(5) 180.0(2) ? . . . .
C(2) C(3) C(8) C(7) 179.5(3) ? . . . .
C(4) C(3) C(8) C(7) -1.6(4) ? . . . .
C(8) C(3) C(4) C(5) 1.1(4) ? . . . .
C(3) C(4) C(5) C(6) -0.2(4) ? . . . .
C(4) C(5) C(6) C(7) -0.3(4) ? . . . .
C(5) C(6) C(7) C(8) -0.1(4) ? . . . .
C(6) C(7) C(8) C(3) 1.1(5) ? . . . .
Ge(1) C(9) C(10) C(11) 178.6(2) ? . . . .
Ge(1) C(9) C(14) C(13) -178.7(2) ? . . . .
C(10) C(9) C(14) C(13) -1.7(4) ? . . . .
C(14) C(9) C(10) C(11) 1.5(4) ? . . . .
C(9) C(10) C(11) C(12) -0.1(3) ? . . . .
C(10) C(11) C(12) C(13) -1.2(4) ? . . . .
C(11) C(12) C(13) C(14) 1.0(4) ? . . . .
C(12) C(13) C(14) C(9) 0.5(4) ? . . . .
Ge(1) C(15) C(16) C(17) 172.6(2) ? . . . .
Ge(1) C(15) C(20) C(19) -172.1(2) ? . . . .
C(16) C(15) C(20) C(19) 0.5(4) ? . . . .
C(20) C(15) C(16) C(17) 0.0(4) ? . . . .
C(15) C(16) C(17) C(18) -0.7(5) ? . . . .
C(16) C(17) C(18) C(19) 0.9(5) ? . . . .
C(17) C(18) C(19) C(20) -0.4(5) ? . . . .
C(18) C(19) C(20) C(15) -0.3(5) ? . . . .
Ge(1) C(21) C(22) C(23) -178.8(2) ? . . . .
Ge(1) C(21) C(26) C(25) 179.4(2) ? . . . .
C(22) C(21) C(26) C(25) -0.3(4) ? . . . .
C(26) C(21) C(22) C(23) 0.9(4) ? . . . .
C(21) C(22) C(23) C(24) -0.6(4) ? . . . .
C(22) C(23) C(24) C(25) -0.3(4) ? . . . .
C(23) C(24) C(25) C(26) 0.9(4) ? . . . .
C(24) C(25) C(26) C(21) -0.6(4) ? . . . .
Ge(2) C(27) C(28) C(29) -9.6(5) ? . . . .
C(27) C(28) C(29) C(30) -30.0(5) ? . . . .
C(27) C(28) C(29) C(34) 150.6(3) ? . . . .
C(28) C(29) C(30) C(31) 179.6(3) ? . . . .
C(28) C(29) C(34) C(33) -179.5(3) ? . . . .
C(30) C(29) C(34) C(33) 1.1(4) ? . . . .
C(34) C(29) C(30) C(31) -1.0(4) ? . . . .
C(29) C(30) C(31) C(32) 0.6(5) ? . . . .
C(30) C(31) C(32) C(33) -0.2(4) ? . . . .
C(31) C(32) C(33) C(34) 0.3(4) ? . . . .
C(32) C(33) C(34) C(29) -0.8(5) ? . . . .
Ge(2) C(35) C(36) C(37) 169.0(2) ? . . . .
Ge(2) C(35) C(40) C(39) -170.4(2) ? . . . .
C(36) C(35) C(40) C(39) 0.4(4) ? . . . .
C(40) C(35) C(36) C(37) -1.5(4) ? . . . .
C(35) C(36) C(37) C(38) 1.0(5) ? . . . .
C(36) C(37) C(38) C(39) 0.7(5) ? . . . .
C(37) C(38) C(39) C(40) -1.9(5) ? . . . .
C(38) C(39) C(40) C(35) 1.3(5) ? . . . .
Ge(2) C(41) C(42) C(43) -178.3(2) ? . . . .
Ge(2) C(41) C(46) C(45) 178.7(2) ? . . . .
C(42) C(41) C(46) C(45) 1.2(4) ? . . . .
C(46) C(41) C(42) C(43) -0.7(4) ? . . . .
C(41) C(42) C(43) C(44) -0.3(5) ? . . . .
C(42) C(43) C(44) C(45) 0.9(5) ? . . . .
C(43) C(44) C(45) C(46) -0.4(5) ? . . . .
C(44) C(45) C(46) C(41) -0.7(5) ? . . . .
Ge(2) C(47) C(48) C(49) -178.7(2) ? . . . .
Ge(2) C(47) C(52) C(51) 178.2(2) ? . . . .
C(48) C(47) C(52) C(51) -0.5(4) ? . . . .
C(52) C(47) C(48) C(49) -0.1(3) ? . . . .
C(47) C(48) C(49) C(50) 0.6(5) ? . . . .
C(48) C(49) C(50) C(51) -0.7(5) ? . . . .
C(49) C(50) C(51) C(52) 0.1(3) ? . . . .
C(50) C(51) C(52) C(47) 0.5(4) ? . . . .
